data_4344087
loop_
_publ_author_name
'Rohacova, Jana'
'Sekine, Akiko'
'Kawano, Tsubasa'
'Tamari, Sho'
'Ishitani, Osamu'

_publ_section_title
;
 Trinuclear and Tetranuclear Re(I) Rings Connected with Phenylene,
 Vinylene, and Ethynylene Chains: Synthesis, Photophysics, and Redox
 Properties.
;
_journal_issue 17
_journal_name_full 'Inorganic chemistry'
_journal_page_first 8769
_journal_page_last 8777
_journal_paper_doi 10.1021/acs.inorgchem.5b01397
_journal_volume 54
_journal_year 2015
_chemical_formula_moiety 'C168 H128 N8 O8 P8 Re4, 4(F6 P), 4.5(C4 H8 O)'
_chemical_formula_sum 'C186 H164 F24 N8 O12.5 P12 Re4'
_chemical_formula_weight 4283.68
_space_group_crystal_system monoclinic
_space_group_IT_number 14
_space_group_name_Hall '-P 2yn'
_space_group_name_H-M_alt 'P 1 21/n 1'
_symmetry_space_group_name_Hall '-P 2yn'
_symmetry_space_group_name_H-M 'P 1 21/n 1'
_atom_sites_solution_hydrogens geom
_atom_sites_solution_primary dual
_atom_sites_solution_secondary difmap
_audit_creation_method SHELXL-2014/7
_cell_angle_alpha 90
_cell_angle_beta 104.3980(10)
_cell_angle_gamma 90
_cell_formula_units_Z 4
_cell_length_a 19.6709(4)
_cell_length_b 32.5748(6)
_cell_length_c 29.0674(5)
_cell_measurement_reflns_used 118091
_cell_measurement_temperature 93(2)
_cell_measurement_theta_max 68.2
_cell_measurement_theta_min 3.11
_cell_volume 18040.7(6)
_computing_cell_refinement 'RAPID-AUTO (Rigaku, 1998)'
_computing_data_collection 'RAPID-AUTO (Rigaku, 1998)'
_computing_data_reduction 'RAPID-AUTO (Rigaku, 1998)'
_computing_molecular_graphics 'Mercury (Macrae, 2008)'
_computing_publication_material 'SHELXL-2014/07 (Sheldrick, 2014)'
_computing_structure_refinement 'SHELXL-2014/7 (Sheldrick, 2014)'
_computing_structure_solution 'SHELXT 2014/4 (Sheldrick, 2014)'
_diffrn_ambient_temperature 93(2)
_diffrn_measured_fraction_theta_full 0.994
_diffrn_measured_fraction_theta_max 0.992
_diffrn_measurement_device_type 'RIGAKU R-AXIS RAPID-II with VariMax007'
_diffrn_measurement_method '\w scans'
_diffrn_radiation_type CuK\a
_diffrn_radiation_wavelength 1.54186
_diffrn_reflns_av_R_equivalents 0.1136
_diffrn_reflns_av_unetI/netI 0.1043
_diffrn_reflns_Laue_measured_fraction_full 0.994
_diffrn_reflns_Laue_measured_fraction_max 0.992
_diffrn_reflns_limit_h_max 23
_diffrn_reflns_limit_h_min -23
_diffrn_reflns_limit_k_max 39
_diffrn_reflns_limit_k_min -39
_diffrn_reflns_limit_l_max 33
_diffrn_reflns_limit_l_min -34
_diffrn_reflns_number 209965
_diffrn_reflns_point_group_measured_fraction_full 0.994
_diffrn_reflns_point_group_measured_fraction_max 0.992
_diffrn_reflns_theta_full 67.686
_diffrn_reflns_theta_max 68.250
_diffrn_reflns_theta_min 3.107
_diffrn_source 'sealed tube x-ray'
_exptl_absorpt_coefficient_mu 6.858
_exptl_absorpt_correction_T_max 0.904
_exptl_absorpt_correction_T_min 0.652
_exptl_absorpt_correction_type multi-scan
_exptl_absorpt_process_details ABSCOR,T.Higashi,RIGAKU
_exptl_crystal_colour yellow
_exptl_crystal_density_diffrn 1.577
_exptl_crystal_description prism
_exptl_crystal_F_000 8528
_exptl_crystal_size_max 0.048
_exptl_crystal_size_mid 0.040
_exptl_crystal_size_min 0.015
_refine_diff_density_max 1.768
_refine_diff_density_min -0.671
_refine_diff_density_rms 0.154
_refine_ls_extinction_method none
_refine_ls_goodness_of_fit_ref 0.942
_refine_ls_hydrogen_treatment constr
_refine_ls_matrix_type full
_refine_ls_number_parameters 2005
_refine_ls_number_reflns 32763
_refine_ls_number_restraints 773
_refine_ls_restrained_S_all 0.953
_refine_ls_R_factor_all 0.1767
_refine_ls_R_factor_gt 0.0882
_refine_ls_shift/su_max 0.003
_refine_ls_shift/su_mean 0.000
_refine_ls_structure_factor_coef Fsqd
_refine_ls_weighting_details 'w=1/[\s^2^(Fo^2^)+(0.1566P)^2^] where P=(Fo^2^+2Fc^2^)/3'
_refine_ls_weighting_scheme calc
_refine_ls_wR_factor_gt 0.2348
_refine_ls_wR_factor_ref 0.2935
_reflns_Friedel_coverage 0.000
_reflns_number_gt 13685
_reflns_number_total 32763
_reflns_threshold_expression 'I > 2\s(I)'
_cod_data_source_file ic5b01397_si_002.cif
_cod_data_source_block R4ph
_cod_depositor_comments 'Adding full bibliography for 4344084--4344087.cif.'
_cod_original_formula_sum 'C186 H164 F24 N8 O12.50 P12 Re4'
_cod_database_code 4344087
_shelx_shelxl_version_number 2014/7
_shelx_space_group_comment
;
The symmetry employed for this shelxl refinement is uniquely defined
by the following loop, which should always be used as a source of
symmetry information in preference to the above space-group names.
They are only intended as comments.
;
_shelx_estimated_absorpt_t_min 0.734
_shelx_estimated_absorpt_t_max 0.904

loop_
_space_group_symop_operation_xyz
'x, y, z'
'-x+1/2, y+1/2, -z+1/2'
'-x, -y, -z'
'x-1/2, -y-1/2, z-1/2'

loop_
_atom_site_label
_atom_site_type_symbol
_atom_site_fract_x
_atom_site_fract_y
_atom_site_fract_z
_atom_site_U_iso_or_equiv
_atom_site_adp_type
_atom_site_occupancy
_atom_site_site_symmetry_order
_atom_site_calc_flag
_atom_site_refinement_flags_posn
_atom_site_refinement_flags_adp
_atom_site_refinement_flags_occupancy
_atom_site_disorder_assembly
_atom_site_disorder_group
Re1A Re 0.62115(3) 0.64950(2) 0.24504(3) 0.0984(3) Uani 1 1 d . . . . .
P1A P 0.63119(18) 0.65490(9) 0.32986(15) 0.1011(12) Uani 1 1 d . . . . .
P2A P 0.36573(18) 0.56365(10) 0.38079(15) 0.1036(12) Uani 1 1 d D . . . .
C1A C 0.7144(8) 0.6701(4) 0.2547(6) 0.119(5) Uani 1 1 d . . . . .
O1A O 0.7705(5) 0.6836(2) 0.2604(3) 0.108(3) Uani 1 1 d . . . . .
C2A C 0.6540(7) 0.5943(5) 0.2521(5) 0.128(6) Uani 1 1 d . . . . .
O2A O 0.6696(5) 0.5596(3) 0.2545(4) 0.140(4) Uani 1 1 d . . . . .
N1A N 0.5110(3) 0.6344(3) 0.2345(3) 0.104(3) Uani 1 1 d G . . . .
C3A C 0.4862(5) 0.5945(2) 0.2350(3) 0.124(5) Uani 1 1 d G . . . .
H3A H 0.5183 0.5724 0.2434 0.149 Uiso 1 1 calc R U . . .
C4A C 0.4144(6) 0.5870(3) 0.2231(4) 0.148(7) Uani 1 1 d G . . . .
H4A H 0.3974 0.5597 0.2234 0.178 Uiso 1 1 calc R U . . .
C5A C 0.3673(4) 0.6193(5) 0.2107(4) 0.186(9) Uani 1 1 d G . . . .
H5A H 0.3183 0.6142 0.2026 0.223 Uiso 1 1 calc R U . . .
C6A C 0.3921(5) 0.6593(4) 0.2103(4) 0.155(7) Uani 1 1 d G . . . .
H6A H 0.3600 0.6814 0.2019 0.186 Uiso 1 1 calc R U . . .
C7A C 0.4639(5) 0.6668(2) 0.2222(4) 0.115(5) Uani 1 1 d G . . . .
N2A N 0.5673(5) 0.7083(2) 0.2348(3) 0.118(4) Uani 1 1 d G . . . .
C8A C 0.4947(5) 0.7069(3) 0.2268(4) 0.131(6) Uani 1 1 d G . . . .
C9A C 0.4562(4) 0.7432(4) 0.2217(5) 0.196(9) Uani 1 1 d G . . . .
H9A H 0.4066 0.7422 0.2163 0.235 Uiso 1 1 calc R U . . .
C10A C 0.4903(7) 0.7808(3) 0.2245(5) 0.224(12) Uani 1 1 d G . . . .
H10A H 0.4640 0.8055 0.2210 0.269 Uiso 1 1 calc R U . . .
C11A C 0.5629(7) 0.7822(2) 0.2325(5) 0.210(10) Uani 1 1 d G . . . .
H11A H 0.5863 0.8079 0.2344 0.252 Uiso 1 1 calc R U . . .
C12A C 0.6014(4) 0.7460(3) 0.2376(4) 0.144(6) Uani 1 1 d G . . . .
H12A H 0.6511 0.7469 0.2430 0.173 Uiso 1 1 calc R U . . .
C13A C 0.6361(5) 0.7068(2) 0.3555(3) 0.108(4) Uani 1 1 d G . . . .
C14A C 0.5926(5) 0.7220(3) 0.3827(4) 0.146(6) Uani 1 1 d G . . . .
H14A H 0.5558 0.7054 0.3884 0.175 Uiso 1 1 calc R U . . .
C15A C 0.6031(6) 0.7613(3) 0.4016(4) 0.175(8) Uani 1 1 d G . . . .
H15A H 0.5734 0.7716 0.4202 0.210 Uiso 1 1 calc R U . . .
C16A C 0.6570(6) 0.7856(2) 0.3934(4) 0.187(9) Uani 1 1 d G . . . .
H16A H 0.6641 0.8125 0.4063 0.225 Uiso 1 1 calc R U . . .
C17A C 0.7004(5) 0.7704(3) 0.3662(4) 0.170(8) Uani 1 1 d G . . . .
H17A H 0.7372 0.7870 0.3605 0.205 Uiso 1 1 calc R U . . .
C18A C 0.6900(5) 0.7311(3) 0.3473(3) 0.151(7) Uani 1 1 d G . . . .
H18A H 0.7196 0.7208 0.3287 0.182 Uiso 1 1 calc R U . . .
C19A C 0.7072(4) 0.6329(3) 0.3695(4) 0.099(4) Uani 1 1 d G . . . .
C20A C 0.7107(5) 0.6372(3) 0.4176(5) 0.116(5) Uani 1 1 d G . . . .
H20A H 0.6731 0.6496 0.4275 0.140 Uiso 1 1 calc R U . . .
C21A C 0.7694(7) 0.6232(3) 0.4513(3) 0.144(6) Uani 1 1 d G . . . .
H21A H 0.7718 0.6262 0.4842 0.172 Uiso 1 1 calc R U . . .
C22A C 0.8245(5) 0.6050(3) 0.4368(4) 0.125(5) Uani 1 1 d G . . . .
H22A H 0.8646 0.5955 0.4598 0.150 Uiso 1 1 calc R U . . .
C23A C 0.8210(4) 0.6007(3) 0.3887(5) 0.140(6) Uani 1 1 d G . . . .
H23A H 0.8587 0.5883 0.3788 0.168 Uiso 1 1 calc R U . . .
C24A C 0.7623(6) 0.6147(3) 0.3550(3) 0.124(5) Uani 1 1 d G . . . .
H24A H 0.7599 0.6117 0.3222 0.149 Uiso 1 1 calc R U . . .
C25A C 0.5564(3) 0.6293(2) 0.3465(3) 0.095(4) Uani 1 1 d G . . . .
C26A C 0.4917(4) 0.64888(18) 0.3383(3) 0.129(5) Uani 1 1 d G . . . .
H26A H 0.4868 0.6762 0.3266 0.155 Uiso 1 1 calc R U . . .
C27A C 0.4343(3) 0.6284(2) 0.3471(3) 0.127(6) Uani 1 1 d G . . . .
H27A H 0.3901 0.6418 0.3415 0.152 Uiso 1 1 calc R U . . .
C28A C 0.4415(3) 0.5884(2) 0.3642(3) 0.106(4) Uani 1 1 d G . . . .
C29A C 0.5062(4) 0.56881(18) 0.3724(3) 0.110(5) Uani 1 1 d G . . . .
H29A H 0.5111 0.5414 0.3841 0.132 Uiso 1 1 calc R U . . .
C30A C 0.5636(3) 0.5893(2) 0.3635(3) 0.104(4) Uani 1 1 d G . . . .
H30A H 0.6078 0.5759 0.3691 0.125 Uiso 1 1 calc R U . . .
C31A C 0.2885(6) 0.5862(3) 0.3392(5) 0.103(8) Uani 0.713(10) 1 d G . P A 1
C32A C 0.2842(7) 0.5903(5) 0.2910(5) 0.22(3) Uani 0.713(10) 1 d G . P A 1
H32A H 0.3238 0.5840 0.2790 0.259 Uiso 0.713(10) 1 calc R U P A 1
C33A C 0.2221(9) 0.6035(6) 0.2603(5) 0.21(3) Uani 0.713(10) 1 d G . P A 1
H33A H 0.2192 0.6063 0.2273 0.252 Uiso 0.713(10) 1 calc R U P A 1
C34A C 0.1643(7) 0.6126(6) 0.2778(7) 0.193(17) Uani 0.713(10) 1 d G . P A 1
H34A H 0.1219 0.6217 0.2569 0.232 Uiso 0.713(10) 1 calc R U P A 1
C35A C 0.1686(6) 0.6086(5) 0.3261(8) 0.154(11) Uani 0.713(10) 1 d G . P A 1
H35A H 0.1290 0.6148 0.3381 0.185 Uiso 0.713(10) 1 calc R U P A 1
C36A C 0.2307(8) 0.5953(4) 0.3568(5) 0.121(8) Uani 0.713(10) 1 d G . P A 1
H36A H 0.2336 0.5925 0.3897 0.145 Uiso 0.713(10) 1 calc R U P A 1
C81A C 0.3062(14) 0.5999(10) 0.3347(8) 0.090(17) Uiso 0.287(10) 1 d G . P A 2
C82A C 0.2880(12) 0.5858(6) 0.2882(8) 0.18(6) Uiso 0.287(10) 1 d G . P A 2
H82A H 0.3179 0.5670 0.2775 0.222 Uiso 0.287(10) 1 calc R U P A 2
C83A C 0.2263(16) 0.5990(10) 0.2571(8) 0.18(6) Uiso 0.287(10) 1 d G . P A 2
H83A H 0.2139 0.5894 0.2253 0.210 Uiso 0.287(10) 1 calc R U P A 2
C84A C 0.1826(15) 0.6264(11) 0.2727(12) 0.077(15) Uiso 0.287(10) 1 d G . P A 2
H84A H 0.1404 0.6355 0.2515 0.092 Uiso 0.287(10) 1 calc R U P A 2
C85A C 0.2007(16) 0.6406(10) 0.3193(12) 0.098(15) Uiso 0.287(10) 1 d G . P A 2
H85A H 0.1709 0.6593 0.3299 0.118 Uiso 0.287(10) 1 calc R U P A 2
C86A C 0.2625(18) 0.6273(11) 0.3503(9) 0.16(2) Uiso 0.287(10) 1 d G . P A 2
H86A H 0.2749 0.6370 0.3821 0.192 Uiso 0.287(10) 1 calc R U P A 2
C37A C 0.3746(7) 0.5938(4) 0.4363(5) 0.111(8) Uani 0.713(10) 1 d DG U P A 1
C38A C 0.3952(7) 0.5709(3) 0.4778(6) 0.143(10) Uani 0.713(10) 1 d G U P A 1
H38A H 0.4029 0.5422 0.4762 0.172 Uiso 0.713(10) 1 calc R U P A 1
C39A C 0.4045(8) 0.5900(6) 0.5217(5) 0.171(13) Uani 0.713(10) 1 d G U P A 1
H39A H 0.4186 0.5744 0.5501 0.206 Uiso 0.713(10) 1 calc R U P A 1
C40A C 0.3933(9) 0.6320(7) 0.5241(5) 0.158(10) Uani 0.713(10) 1 d G U P A 1
H40A H 0.3997 0.6451 0.5541 0.190 Uiso 0.713(10) 1 calc R U P A 1
C41A C 0.3727(9) 0.6549(4) 0.4826(7) 0.247(19) Uani 0.713(10) 1 d G U P A 1
H41A H 0.3649 0.6836 0.4842 0.296 Uiso 0.713(10) 1 calc R U P A 1
C42A C 0.3633(9) 0.6358(4) 0.4387(6) 0.154(9) Uani 0.713(10) 1 d G U P A 1
H42A H 0.3492 0.6514 0.4103 0.185 Uiso 0.713(10) 1 calc R U P A 1
C87A C 0.3631(8) 0.5766(8) 0.4406(6) 0.049(10) Uiso 0.287(10) 1 d DG . P A 2
C88A C 0.4253(8) 0.5868(7) 0.4734(7) 0.13(2) Uiso 0.287(10) 1 d DG . P A 2
H88A H 0.4688 0.5846 0.4650 0.158 Uiso 0.287(10) 1 calc R U P A 2
C89A C 0.4237(11) 0.6002(8) 0.5185(6) 0.13(2) Uiso 0.287(10) 1 d G . P A 2
H89A H 0.4661 0.6072 0.5409 0.152 Uiso 0.287(10) 1 calc R U P A 2
C90A C 0.3600(14) 0.6035(8) 0.5308(6) 0.077(12) Uiso 0.287(10) 1 d G . P A 2
H90A H 0.3589 0.6127 0.5617 0.092 Uiso 0.287(10) 1 calc R U P A 2
C91A C 0.2979(11) 0.5933(7) 0.4981(7) 0.101(15) Uiso 0.287(10) 1 d G . P A 2
H91A H 0.2543 0.5955 0.5065 0.121 Uiso 0.287(10) 1 calc R U P A 2
C92A C 0.2994(8) 0.5799(9) 0.4529(7) 0.102(15) Uiso 0.287(10) 1 d DG . P A 2
H92A H 0.2570 0.5729 0.4305 0.122 Uiso 0.287(10) 1 calc R U P A 2
Re1B Re 0.36445(3) 0.48898(2) 0.37842(3) 0.1014(3) Uani 1 1 d . . . . .
P1B P 0.35885(18) 0.41450(10) 0.36943(15) 0.1022(12) Uani 1 1 d . . . . .
C1B C 0.4570(8) 0.4872(3) 0.4204(5) 0.087(4) Uani 1 1 d . . . . .
O1B O 0.5114(5) 0.4873(3) 0.4472(4) 0.115(3) Uani 1 1 d . . . . .
C2B C 0.4060(6) 0.4921(3) 0.3240(7) 0.121(6) Uani 1 1 d . . . . .
O2B O 0.4319(6) 0.4953(3) 0.2937(4) 0.124(4) Uani 1 1 d . . . . .
N1B N 0.2547(4) 0.4904(3) 0.3409(5) 0.110(4) Uani 1 1 d G . . . .
C3B C 0.2314(7) 0.4957(3) 0.2921(5) 0.158(7) Uani 1 1 d G . . . .
H3B H 0.2640 0.4951 0.2729 0.189 Uiso 1 1 calc R U . . .
C4B C 0.1604(8) 0.5017(3) 0.2714(4) 0.175(8) Uani 1 1 d G . . . .
H4B H 0.1445 0.5053 0.2380 0.210 Uiso 1 1 calc R U . . .
C5B C 0.1127(5) 0.5025(4) 0.2995(6) 0.204(12) Uani 1 1 d G . . . .
H5B H 0.0642 0.5066 0.2853 0.245 Uiso 1 1 calc R U . . .
C6B C 0.1360(6) 0.4972(3) 0.3484(6) 0.147(7) Uani 1 1 d G . . . .
H6B H 0.1034 0.4978 0.3676 0.176 Uiso 1 1 calc R U . . .
C7B C 0.2069(7) 0.4912(3) 0.3691(4) 0.117(5) Uani 1 1 d G . . . .
N2B N 0.3071(5) 0.4848(2) 0.4333(5) 0.118(4) Uani 1 1 d G . . . .
C8B C 0.2343(5) 0.4842(3) 0.4184(4) 0.118(6) Uani 1 1 d G . . . .
C9B C 0.1945(5) 0.4789(3) 0.4513(6) 0.172(9) Uani 1 1 d G . . . .
H9B H 0.1447 0.4785 0.4411 0.206 Uiso 1 1 calc R U . . .
C10B C 0.2275(8) 0.4742(3) 0.4992(5) 0.185(10) Uani 1 1 d G . . . .
H10B H 0.2003 0.4706 0.5217 0.222 Uiso 1 1 calc R U . . .
C11B C 0.3004(9) 0.4748(3) 0.5141(4) 0.203(11) Uani 1 1 d G . . . .
H11B H 0.3229 0.4716 0.5469 0.244 Uiso 1 1 calc R U . . .
C12B C 0.3402(5) 0.4801(2) 0.4812(5) 0.145(7) Uani 1 1 d G . . . .
H12B H 0.3899 0.4805 0.4914 0.174 Uiso 1 1 calc R U . . .
C13B C 0.2754(4) 0.3992(3) 0.3276(4) 0.110(5) Uani 1 1 d G . . . .
C14B C 0.2187(6) 0.3904(3) 0.3464(3) 0.131(6) Uani 1 1 d G . . . .
H14B H 0.2243 0.3905 0.3799 0.157 Uiso 1 1 calc R U . . .
C15B C 0.1536(4) 0.3814(3) 0.3164(5) 0.147(7) Uani 1 1 d G . . . .
H15B H 0.1148 0.3753 0.3292 0.177 Uiso 1 1 calc R U . . .
C16B C 0.1452(5) 0.3812(4) 0.2675(5) 0.172(8) Uani 1 1 d G . . . .
H16B H 0.1008 0.3751 0.2469 0.207 Uiso 1 1 calc R U . . .
C17B C 0.2020(7) 0.3901(3) 0.2486(3) 0.156(7) Uani 1 1 d G . . . .
H17B H 0.1963 0.3900 0.2152 0.188 Uiso 1 1 calc R U . . .
C18B C 0.2671(5) 0.3990(3) 0.2787(4) 0.139(6) Uani 1 1 d G . . . .
H18B H 0.3058 0.4051 0.2658 0.167 Uiso 1 1 calc R U . . .
C19B C 0.3664(5) 0.3791(3) 0.4195(4) 0.119(5) Uani 1 1 d G . . . .
C20B C 0.3437(5) 0.3385(3) 0.4158(4) 0.164(8) Uani 1 1 d G . . . .
H20B H 0.3175 0.3281 0.3862 0.196 Uiso 1 1 calc R U . . .
C21B C 0.3593(5) 0.3132(2) 0.4556(6) 0.223(12) Uani 1 1 d G . . . .
H21B H 0.3437 0.2855 0.4531 0.268 Uiso 1 1 calc R U . . .
C22B C 0.3976(7) 0.3285(4) 0.4990(4) 0.187(10) Uani 1 1 d G . . . .
H22B H 0.4082 0.3112 0.5261 0.225 Uiso 1 1 calc R U . . .
C23B C 0.4203(6) 0.3690(5) 0.5026(4) 0.205(10) Uani 1 1 d G . . . .
H23B H 0.4465 0.3794 0.5323 0.246 Uiso 1 1 calc R U . . .
C24B C 0.4047(4) 0.3943(3) 0.4629(5) 0.145(7) Uani 1 1 d G . . . .
H24B H 0.4202 0.4220 0.4654 0.174 Uiso 1 1 calc R U . . .
C25B C 0.4262(4) 0.3900(3) 0.3446(4) 0.106(4) Uani 1 1 d G . . . .
C26B C 0.4114(3) 0.3527(3) 0.3210(4) 0.157(7) Uani 1 1 d G . . . .
H26B H 0.3653 0.3416 0.3148 0.189 Uiso 1 1 calc R U . . .
C27B C 0.4639(5) 0.3317(2) 0.3065(3) 0.166(8) Uani 1 1 d G . . . .
H27B H 0.4537 0.3062 0.2904 0.200 Uiso 1 1 calc R U . . .
C28B C 0.5313(4) 0.3479(2) 0.3156(3) 0.100(4) Uani 1 1 d G . . . .
C29B C 0.5461(3) 0.3852(2) 0.3392(3) 0.124(5) Uani 1 1 d G . . . .
H29B H 0.5921 0.3963 0.3454 0.148 Uiso 1 1 calc R U . . .
C30B C 0.4936(5) 0.4063(2) 0.3537(3) 0.132(6) Uani 1 1 d G . . . .
H30B H 0.5037 0.4318 0.3698 0.159 Uiso 1 1 calc R U . . .
P2B P 0.60309(19) 0.31924(9) 0.29836(16) 0.1070(12) Uani 1 1 d . . . . .
C31B C 0.5939(6) 0.2641(2) 0.3185(4) 0.139(6) Uani 1 1 d G . . . .
C32B C 0.5366(6) 0.2455(4) 0.3297(6) 0.295(18) Uani 1 1 d G . . . .
H32B H 0.4961 0.2613 0.3302 0.354 Uiso 1 1 calc R U . . .
C33B C 0.5383(6) 0.2038(4) 0.3402(6) 0.36(2) Uani 1 1 d G . . . .
H33B H 0.4991 0.1911 0.3479 0.432 Uiso 1 1 calc R U . . .
C34B C 0.5975(7) 0.1808(2) 0.3395(6) 0.212(11) Uani 1 1 d G . . . .
H34B H 0.5987 0.1523 0.3467 0.254 Uiso 1 1 calc R U . . .
C35B C 0.6549(6) 0.1994(3) 0.3283(5) 0.173(8) Uani 1 1 d G . . . .
H35B H 0.6953 0.1836 0.3278 0.208 Uiso 1 1 calc R U . . .
C36B C 0.6531(5) 0.2411(3) 0.3177(4) 0.179(8) Uani 1 1 d G . . . .
H36B H 0.6923 0.2538 0.3101 0.215 Uiso 1 1 calc R U . . .
C37B C 0.6846(5) 0.3366(3) 0.3397(5) 0.119(5) Uani 1 1 d G . . . .
C38B C 0.6918(7) 0.3287(3) 0.3877(6) 0.123(5) Uani 1 1 d G . . . .
H38B H 0.6563 0.3141 0.3977 0.147 Uiso 1 1 calc R U . . .
C39B C 0.7510(10) 0.3423(4) 0.4210(4) 0.159(7) Uani 1 1 d G . . . .
H39B H 0.7560 0.3370 0.4538 0.191 Uiso 1 1 calc R U . . .
C40B C 0.8030(7) 0.3638(4) 0.4064(6) 0.177(9) Uani 1 1 d G . . . .
H40B H 0.8435 0.3731 0.4292 0.213 Uiso 1 1 calc R U . . .
C41B C 0.7958(6) 0.3717(3) 0.3584(7) 0.165(8) Uani 1 1 d G . . . .
H41B H 0.8313 0.3863 0.3484 0.198 Uiso 1 1 calc R U . . .
C42B C 0.7366(7) 0.3581(3) 0.3251(4) 0.138(6) Uani 1 1 d G . . . .
H42B H 0.7316 0.3634 0.2923 0.166 Uiso 1 1 calc R U . . .
Re1C Re 0.59516(3) 0.32572(2) 0.21435(2) 0.0979(3) Uani 1 1 d . . . . .
P1C P 0.58442(18) 0.33164(10) 0.12978(15) 0.1022(12) Uani 1 1 d . . . . .
P2C P 0.82882(18) 0.41693(9) 0.04801(15) 0.1032(12) Uani 1 1 d . . . . .
C1C C 0.6879(7) 0.3057(3) 0.2234(5) 0.100(4) Uani 1 1 d . . . . .
O1C O 0.7451(5) 0.2929(3) 0.2307(4) 0.121(3) Uani 1 1 d . . . . .
C2C C 0.6275(7) 0.3814(5) 0.2229(5) 0.130(6) Uani 1 1 d . . . . .
O2C O 0.6429(6) 0.4158(3) 0.2271(4) 0.148(4) Uani 1 1 d . . . . .
N1C N 0.4826(4) 0.3390(4) 0.2019(3) 0.124(4) Uani 1 1 d G . . . .
C3C C 0.4577(5) 0.3789(3) 0.2028(4) 0.172(8) Uani 1 1 d G . . . .
H3C H 0.4896 0.4012 0.2097 0.206 Uiso 1 1 calc R U . . .
C4C C 0.3859(6) 0.3860(3) 0.1936(4) 0.255(16) Uani 1 1 d G . . . .
H4C H 0.3688 0.4132 0.1942 0.306 Uiso 1 1 calc R U . . .
C5C C 0.3391(4) 0.3534(4) 0.1835(4) 0.277(19) Uani 1 1 d G . . . .
H5C H 0.2900 0.3582 0.1772 0.333 Uiso 1 1 calc R U . . .
C6C C 0.3640(5) 0.3135(4) 0.1826(4) 0.196(10) Uani 1 1 d G . . . .
H6C H 0.3320 0.2912 0.1758 0.236 Uiso 1 1 calc R U . . .
C7C C 0.4358(5) 0.3064(3) 0.1918(4) 0.142(6) Uani 1 1 d G . . . .
N2C N 0.5419(4) 0.2674(2) 0.2041(3) 0.127(4) Uani 1 1 d G . . . .
C8C C 0.4692(4) 0.2693(3) 0.1943(4) 0.143(7) Uani 1 1 d G . . . .
C9C C 0.4299(4) 0.2333(3) 0.1887(4) 0.224(13) Uani 1 1 d G . . . .
H9C H 0.3802 0.2346 0.1820 0.269 Uiso 1 1 calc R U . . .
C10C C 0.4635(5) 0.1955(3) 0.1928(5) 0.250(17) Uani 1 1 d G . . . .
H10C H 0.4367 0.1709 0.1890 0.300 Uiso 1 1 calc R U . . .
C11C C 0.5363(5) 0.1936(2) 0.2026(4) 0.209(10) Uani 1 1 d G . . . .
H11C H 0.5592 0.1677 0.2055 0.251 Uiso 1 1 calc R U . . .
C12C C 0.5755(4) 0.2296(2) 0.2083(3) 0.143(6) Uani 1 1 d G . . . .
H12C H 0.6253 0.2283 0.2149 0.171 Uiso 1 1 calc R U . . .
C13C C 0.5093(8) 0.3633(6) 0.1027(6) 0.104(7) Uani 0.756(13) 1 d G . P B 1
C14C C 0.5193(10) 0.4056(6) 0.1031(8) 0.207(16) Uani 0.756(13) 1 d G . P B 1
H14C H 0.5652 0.4167 0.1137 0.248 Uiso 0.756(13) 1 calc R U P B 1
C15C C 0.4621(13) 0.4316(4) 0.0880(9) 0.27(2) Uani 0.756(13) 1 d G . P B 1
H15C H 0.4689 0.4605 0.0883 0.321 Uiso 0.756(13) 1 calc R U P B 1
C16C C 0.3949(11) 0.4154(6) 0.0725(8) 0.145(11) Uani 0.756(13) 1 d G . P B 1
H16C H 0.3558 0.4332 0.0622 0.174 Uiso 0.756(13) 1 calc R U P B 1
C17C C 0.3849(7) 0.3731(6) 0.0721(7) 0.175(11) Uani 0.756(13) 1 d G . P B 1
H17C H 0.3390 0.3620 0.0615 0.210 Uiso 0.756(13) 1 calc R U P B 1
C18C C 0.4422(9) 0.3471(4) 0.0872(7) 0.151(10) Uani 0.756(13) 1 d G . P B 1
H18C H 0.4354 0.3182 0.0869 0.181 Uiso 0.756(13) 1 calc R U P B 1
C63C C 0.507(2) 0.3623(19) 0.0917(15) 0.091(12) Uiso 0.244(13) 1 d G U P B 2
C64C C 0.505(3) 0.4032(19) 0.1052(10) 0.088(12) Uiso 0.244(13) 1 d G U P B 2
H64C H 0.5451 0.4148 0.1267 0.106 Uiso 0.244(13) 1 calc R U P B 2
C65C C 0.446(4) 0.4270(13) 0.0871(15) 0.087(11) Uiso 0.244(13) 1 d G U P B 2
H65C H 0.4454 0.4549 0.0963 0.105 Uiso 0.244(13) 1 calc R U P B 2
C66C C 0.388(3) 0.4099(14) 0.0556(16) 0.090(12) Uiso 0.244(13) 1 d G U P B 2
H66C H 0.3476 0.4262 0.0433 0.108 Uiso 0.244(13) 1 calc R U P B 2
C67C C 0.389(2) 0.3690(14) 0.0421(14) 0.091(11) Uiso 0.244(13) 1 d G U P B 2
H67C H 0.3496 0.3574 0.0206 0.109 Uiso 0.244(13) 1 calc R U P B 2
C68C C 0.449(2) 0.3452(13) 0.0602(16) 0.095(12) Uiso 0.244(13) 1 d G U P B 2
H68C H 0.4494 0.3173 0.0510 0.114 Uiso 0.244(13) 1 calc R U P B 2
C19C C 0.5729(7) 0.2827(3) 0.0918(6) 0.128(6) Uani 1 1 d DG U . . .
C20C C 0.6173(7) 0.2514(4) 0.1137(4) 0.125(7) Uani 0.756(13) 1 d DG U P B 1
H20C H 0.6477 0.2557 0.1443 0.150 Uiso 0.756(13) 1 calc R U P B 1
C21C C 0.6173(9) 0.2139(3) 0.0909(6) 0.169(11) Uani 0.756(13) 1 d DG U P B 1
H21C H 0.6476 0.1925 0.1059 0.203 Uiso 0.756(13) 1 calc R U P B 1
C22C C 0.5728(9) 0.2078(4) 0.0461(6) 0.218(18) Uani 0.756(13) 1 d DG U P B 1
H22C H 0.5728 0.1821 0.0305 0.261 Uiso 0.756(13) 1 calc R U P B 1
C23C C 0.5284(7) 0.2391(6) 0.0242(5) 0.204(15) Uani 0.756(13) 1 d DG U P B 1
H23C H 0.4981 0.2348 -0.0064 0.244 Uiso 0.756(13) 1 calc R U P B 1
C24C C 0.5285(7) 0.2766(4) 0.0470(6) 0.182(13) Uani 0.756(13) 1 d DG U P B 1
H24C H 0.4981 0.2980 0.0320 0.218 Uiso 0.756(13) 1 calc R U P B 1
C70C C 0.5106(9) 0.2613(7) 0.0883(14) 0.088(16) Uiso 0.244(13) 1 d D . P B 2
H70C H 0.4728 0.2739 0.0978 0.105 Uiso 0.244(13) 1 calc R U P B 2
C71C C 0.5037(12) 0.2213(6) 0.0710(12) 0.092(17) Uiso 0.244(13) 1 d D . P B 2
H71C H 0.4602 0.2073 0.0667 0.110 Uiso 0.244(13) 1 calc R U P B 2
C72C C 0.5605(17) 0.2019(6) 0.0599(14) 0.079(17) Uiso 0.244(13) 1 d D . P B 2
H72C H 0.5556 0.1748 0.0475 0.095 Uiso 0.244(13) 1 calc R U P B 2
C73C C 0.6243(16) 0.2222(5) 0.0668(15) 0.19(5) Uiso 0.244(13) 1 d D . P B 2
H73C H 0.6641 0.2083 0.0614 0.233 Uiso 0.244(13) 1 calc R U P B 2
C74C C 0.6300(8) 0.2627(5) 0.0818(10) 0.17(3) Uiso 0.244(13) 1 d D . P B 2
H74C H 0.6731 0.2769 0.0853 0.206 Uiso 0.244(13) 1 calc R U P B 2
C25C C 0.6550(4) 0.3572(2) 0.1085(4) 0.097(4) Uani 1 1 d G . . . .
C26C C 0.6469(4) 0.3604(3) 0.0597(3) 0.121(5) Uani 1 1 d G . . . .
H26C H 0.6054 0.3505 0.0384 0.145 Uiso 1 1 calc R U . . .
C27C C 0.6997(5) 0.3781(3) 0.0422(3) 0.119(5) Uani 1 1 d G . . . .
H27C H 0.6942 0.3803 0.0089 0.142 Uiso 1 1 calc R U . . .
C28C C 0.7604(4) 0.3925(2) 0.0733(4) 0.107(5) Uani 1 1 d G . . . .
C29C C 0.7684(3) 0.3893(2) 0.1221(3) 0.100(4) Uani 1 1 d G . . . .
H29C H 0.8100 0.3992 0.1434 0.120 Uiso 1 1 calc R U . . .
C30C C 0.7157(5) 0.3716(2) 0.1397(3) 0.100(4) Uani 1 1 d G . . . .
H30C H 0.7212 0.3694 0.1730 0.120 Uiso 1 1 calc R U . . .
C31C C 0.8098(4) 0.3924(3) -0.0103(3) 0.108(5) Uani 1 1 d G . . . .
C32C C 0.7869(4) 0.4156(2) -0.0514(4) 0.102(4) Uani 1 1 d G . . . .
H32C H 0.7808 0.4444 -0.0493 0.122 Uiso 1 1 calc R U . . .
C33C C 0.7729(4) 0.3966(3) -0.0956(3) 0.124(5) Uani 1 1 d G . . . .
H33C H 0.7572 0.4124 -0.1237 0.148 Uiso 1 1 calc R U . . .
C34C C 0.7818(5) 0.3544(3) -0.0987(3) 0.133(6) Uani 1 1 d G . . . .
H34C H 0.7723 0.3414 -0.1289 0.160 Uiso 1 1 calc R U . . .
C35C C 0.8048(5) 0.3313(2) -0.0576(4) 0.137(6) Uani 1 1 d G . . . .
H35C H 0.8109 0.3025 -0.0597 0.165 Uiso 1 1 calc R U . . .
C36C C 0.8188(4) 0.3503(3) -0.0134(3) 0.141(7) Uani 1 1 d G . . . .
H36C H 0.8345 0.3345 0.0147 0.170 Uiso 1 1 calc R U . . .
C37C C 0.9127(4) 0.3925(2) 0.0740(4) 0.103(4) Uani 1 1 d G . . . .
C38C C 0.9607(5) 0.3968(3) 0.0464(3) 0.112(5) Uani 1 1 d G . . . .
H38C H 0.9472 0.4102 0.0165 0.134 Uiso 1 1 calc R U . . .
C39C C 1.0283(4) 0.3814(3) 0.0625(4) 0.153(7) Uani 1 1 d G . . . .
H39C H 1.0611 0.3843 0.0436 0.184 Uiso 1 1 calc R U . . .
C40C C 1.0480(4) 0.3617(4) 0.1062(4) 0.167(8) Uani 1 1 d G . . . .
H40C H 1.0943 0.3512 0.1173 0.200 Uiso 1 1 calc R U . . .
C41C C 1.0001(5) 0.3575(4) 0.1339(4) 0.194(9) Uani 1 1 d G . . . .
H41C H 1.0135 0.3440 0.1638 0.232 Uiso 1 1 calc R U . . .
C42C C 0.9324(5) 0.3729(3) 0.1178(4) 0.140(6) Uani 1 1 d G . . . .
H42C H 0.8996 0.3699 0.1367 0.168 Uiso 1 1 calc R U . . .
Re1D Re 0.83264(3) 0.49116(2) 0.05455(3) 0.0964(3) Uani 1 1 d . . . . .
P2D P 0.60692(18) 0.64380(10) 0.16036(15) 0.1036(12) Uani 1 1 d . . . . .
C1D C 0.7536(9) 0.4971(4) 0.0139(5) 0.093(4) Uani 1 1 d . . . . .
O1D O 0.6939(6) 0.5004(2) -0.0162(4) 0.104(3) Uani 1 1 d . . . . .
C2D C 0.8846(7) 0.4946(3) 0.0052(6) 0.112(5) Uani 1 1 d . . . . .
O2D O 0.9173(5) 0.4964(3) -0.0223(4) 0.121(4) Uani 1 1 d . . . . .
N1D N 0.9227(4) 0.4837(2) 0.1117(4) 0.122(4) Uani 1 1 d G . . . .
C3D C 0.9903(5) 0.4813(3) 0.1053(4) 0.150(7) Uani 1 1 d G . . . .
H3D H 0.9985 0.4871 0.0751 0.180 Uiso 1 1 calc R U . . .
C4D C 1.0459(4) 0.4704(3) 0.1431(4) 0.183(9) Uani 1 1 d G . . . .
H4D H 1.0921 0.4688 0.1387 0.219 Uiso 1 1 calc R U . . .
C5D C 1.0339(5) 0.4619(4) 0.1872(4) 0.192(10) Uani 1 1 d G . . . .
H5D H 1.0719 0.4544 0.2131 0.231 Uiso 1 1 calc R U . . .
C6D C 0.9663(6) 0.4642(4) 0.1936(4) 0.180(8) Uani 1 1 d G . . . .
H6D H 0.9581 0.4584 0.2238 0.216 Uiso 1 1 calc R U . . .
C7D C 0.9107(4) 0.4751(3) 0.1558(4) 0.125(6) Uani 1 1 d G . . . .
N2D N 0.7915(5) 0.4871(2) 0.1174(3) 0.101(4) Uani 1 1 d G . . . .
C8D C 0.8385(4) 0.4819(2) 0.1614(4) 0.120(5) Uani 1 1 d G . . . .
C9D C 0.8141(6) 0.4808(3) 0.2024(3) 0.138(6) Uani 1 1 d G . . . .
H9D H 0.8463 0.4772 0.2325 0.165 Uiso 1 1 calc R U . . .
C10D C 0.7428(7) 0.4849(3) 0.1993(3) 0.151(8) Uani 1 1 d G . . . .
H10D H 0.7262 0.4842 0.2273 0.181 Uiso 1 1 calc R U . . .
C11D C 0.6959(5) 0.4902(2) 0.1553(4) 0.134(7) Uani 1 1 d G . . . .
H11D H 0.6471 0.4930 0.1532 0.160 Uiso 1 1 calc R U . . .
C12D C 0.7202(5) 0.4913(2) 0.1144(3) 0.110(5) Uani 1 1 d G . . . .
H12D H 0.6881 0.4949 0.0843 0.132 Uiso 1 1 calc R U . . .
C13D C 0.8236(4) 0.5983(3) 0.0151(4) 0.112(5) Uani 1 1 d G . . . .
C14D C 0.8045(4) 0.5835(2) -0.0312(4) 0.118(5) Uani 1 1 d G . . . .
H14D H 0.8002 0.5547 -0.0367 0.141 Uiso 1 1 calc R U . . .
C15D C 0.7916(4) 0.6106(3) -0.0692(3) 0.129(5) Uani 1 1 d G . . . .
H15D H 0.7785 0.6005 -0.1008 0.155 Uiso 1 1 calc R U . . .
C16D C 0.7978(5) 0.6527(3) -0.0610(4) 0.161(9) Uani 1 1 d G . . . .
H16D H 0.7890 0.6712 -0.0871 0.193 Uiso 1 1 calc R U . . .
C17D C 0.8170(5) 0.66754(19) -0.0148(5) 0.153(8) Uani 1 1 d G . . . .
H17D H 0.8212 0.6963 -0.0092 0.183 Uiso 1 1 calc R U . . .
C18D C 0.8299(4) 0.6404(3) 0.0233(4) 0.133(6) Uani 1 1 d G . . . .
H18D H 0.8430 0.6505 0.0549 0.160 Uiso 1 1 calc R U . . .
P1D P 0.84263(18) 0.56422(10) 0.06628(14) 0.0979(11) Uani 1 1 d . . . . .
C19D C 0.9336(3) 0.5783(3) 0.1007(4) 0.109(5) Uani 1 1 d G . . . .
C20D C 0.9771(5) 0.5927(3) 0.0731(3) 0.118(5) Uani 1 1 d G . . . .
H20D H 0.9590 0.5963 0.0399 0.142 Uiso 1 1 calc R U . . .
C21D C 1.0469(4) 0.6018(3) 0.0942(4) 0.159(7) Uani 1 1 d G . . . .
H21D H 1.0766 0.6116 0.0753 0.191 Uiso 1 1 calc R U . . .
C22D C 1.0733(4) 0.5965(3) 0.1428(4) 0.155(7) Uani 1 1 d G . . . .
H22D H 1.1211 0.6027 0.1572 0.186 Uiso 1 1 calc R U . . .
C23D C 1.0299(5) 0.5821(3) 0.1704(3) 0.114(5) Uani 1 1 d G . . . .
H23D H 1.0479 0.5785 0.2036 0.137 Uiso 1 1 calc R U . . .
C24D C 0.9600(5) 0.5730(3) 0.1493(4) 0.127(6) Uani 1 1 d G . . . .
H24D H 0.9303 0.5632 0.1681 0.152 Uiso 1 1 calc R U . . .
C25D C 0.7769(4) 0.5848(2) 0.0974(4) 0.103(4) Uani 1 1 d G . . . .
C26D C 0.7116(5) 0.5948(3) 0.0682(3) 0.141(6) Uani 1 1 d G . . . .
H26D H 0.7024 0.5905 0.0349 0.169 Uiso 1 1 calc R U . . .
C27D C 0.6597(4) 0.6111(3) 0.0877(4) 0.145(6) Uani 1 1 d G . . . .
H27D H 0.6151 0.6179 0.0678 0.174 Uiso 1 1 calc R U . . .
C28D C 0.6732(4) 0.6174(2) 0.1365(4) 0.093(4) Uani 1 1 d G . . . .
C29D C 0.7385(5) 0.6074(2) 0.1657(3) 0.099(4) Uani 1 1 d G . . . .
H29D H 0.7476 0.6118 0.1990 0.118 Uiso 1 1 calc R U . . .
C30D C 0.7903(3) 0.5912(2) 0.1461(3) 0.097(4) Uani 1 1 d G . . . .
H30D H 0.8349 0.5844 0.1661 0.116 Uiso 1 1 calc R U . . .
C31D C 0.5307(6) 0.6114(4) 0.1309(5) 0.140(6) Uani 1 1 d G . . . .
C32D C 0.5392(6) 0.5702(5) 0.1434(4) 0.185(9) Uani 1 1 d G . . . .
H32D H 0.5834 0.5605 0.1613 0.222 Uiso 1 1 calc R U . . .
C33D C 0.4831(9) 0.5432(3) 0.1297(6) 0.269(17) Uani 1 1 d G . . . .
H33D H 0.4889 0.5151 0.1383 0.323 Uiso 1 1 calc R U . . .
C34D C 0.4184(7) 0.5575(5) 0.1036(5) 0.30(2) Uani 1 1 d G . . . .
H34D H 0.3800 0.5391 0.0942 0.356 Uiso 1 1 calc R U . . .
C35D C 0.4098(6) 0.5987(5) 0.0911(5) 0.258(17) Uani 1 1 d G . . . .
H35D H 0.3656 0.6084 0.0732 0.309 Uiso 1 1 calc R U . . .
C36D C 0.4660(8) 0.6257(4) 0.1047(5) 0.243(12) Uani 1 1 d G . . . .
H36D H 0.4602 0.6538 0.0962 0.291 Uiso 1 1 calc R U . . .
C37D C 0.5953(9) 0.6949(4) 0.1346(6) 0.096(7) Uani 0.582(12) 1 d G U P C 1
C38D C 0.5341(8) 0.7180(5) 0.1262(5) 0.136(9) Uani 0.582(12) 1 d G U P C 1
H38D H 0.4921 0.7062 0.1307 0.163 Uiso 0.582(12) 1 calc R U P C 1
C39D C 0.5343(10) 0.7585(5) 0.1111(6) 0.146(11) Uani 0.582(12) 1 d G . P C 1
H39D H 0.4925 0.7744 0.1054 0.175 Uiso 0.582(12) 1 calc R U P C 1
C40D C 0.5958(12) 0.7759(4) 0.1045(7) 0.158(12) Uani 0.582(12) 1 d G U P C 1
H40D H 0.5959 0.8035 0.0942 0.190 Uiso 0.582(12) 1 calc R U P C 1
C41D C 0.6569(10) 0.7527(6) 0.1129(8) 0.208(13) Uani 0.582(12) 1 d G U P C 1
H41D H 0.6989 0.7645 0.1083 0.250 Uiso 0.582(12) 1 calc R U P C 1
C42D C 0.6567(8) 0.7122(6) 0.1279(8) 0.168(11) Uani 0.582(12) 1 d G U P C 1
H42D H 0.6985 0.6964 0.1336 0.201 Uiso 0.582(12) 1 calc R U P C 1
C87D C 0.5951(17) 0.6875(8) 0.1160(9) 0.104(11) Uiso 0.418(12) 1 d G U P C 2
C88D C 0.5565(13) 0.6989(8) 0.0710(9) 0.160(13) Uiso 0.418(12) 1 d G U P C 2
H88D H 0.5240 0.6802 0.0522 0.191 Uiso 0.418(12) 1 calc R U P C 2
C89D C 0.5655(14) 0.7376(8) 0.0533(10) 0.201(18) Uiso 0.418(12) 1 d G U P C 2
H89D H 0.5392 0.7454 0.0226 0.241 Uiso 0.418(12) 1 calc R U P C 2
C90D C 0.613(2) 0.7650(7) 0.0807(14) 0.195(16) Uiso 0.418(12) 1 d G U P C 2
H90D H 0.6193 0.7915 0.0686 0.234 Uiso 0.418(12) 1 calc R U P C 2
C91D C 0.6517(17) 0.7536(11) 0.1257(12) 0.211(15) Uiso 0.418(12) 1 d G U P C 2
H91D H 0.6842 0.7723 0.1444 0.253 Uiso 0.418(12) 1 calc R U P C 2
C92D C 0.6427(16) 0.7148(12) 0.1433(7) 0.146(12) Uiso 0.418(12) 1 d G U P C 2
H92D H 0.6690 0.7070 0.1741 0.175 Uiso 0.418(12) 1 calc R U P C 2
P1E P 0.2648(3) 0.49074(14) 0.1600(2) 0.1318(16) Uani 1 1 d D . . . .
F1E F 0.2214(7) 0.5180(4) 0.1841(4) 0.288(9) Uani 1 1 d D . . . .
F2E F 0.3179(5) 0.4817(3) 0.2082(3) 0.197(4) Uani 1 1 d D . . . .
F3E F 0.2217(5) 0.4550(3) 0.1690(4) 0.187(4) Uani 1 1 d D . . . .
F4E F 0.2126(5) 0.4996(2) 0.1124(3) 0.145(3) Uani 1 1 d D . . . .
F5E F 0.3100(6) 0.5247(3) 0.1507(5) 0.264(7) Uani 1 1 d D . . . .
F6E F 0.3084(5) 0.4623(3) 0.1366(3) 0.179(4) Uani 1 1 d D . . . .
P1F P 0.0686(3) 0.42829(18) 0.7114(3) 0.153(2) Uani 1 1 d . . . . .
F1F F -0.0039(6) 0.4106(4) 0.7122(5) 0.226(6) Uani 1 1 d . . . . .
F2F F 0.0377(11) 0.4588(5) 0.6704(5) 0.303(9) Uani 1 1 d . . . . .
F3F F 0.0639(7) 0.4587(3) 0.7499(4) 0.207(5) Uani 1 1 d . . . . .
F4F F 0.0979(8) 0.3962(4) 0.7516(5) 0.255(7) Uani 1 1 d . . . . .
F5F F 0.0743(7) 0.3945(3) 0.6735(5) 0.232(6) Uani 1 1 d . . . . .
F6F F 0.1407(7) 0.4459(5) 0.7104(7) 0.293(9) Uani 1 1 d . . . . .
P1G P 0.6624(5) 0.2534(3) 0.6667(4) 0.177(4) Uani 0.566(3) 1 d D U P . .
F1G F 0.6479(10) 0.2844(5) 0.7021(6) 0.246(11) Uani 0.566(3) 1 d D U P . .
F2G F 0.6596(13) 0.2177(5) 0.7006(7) 0.293(15) Uani 0.566(3) 1 d D U P . .
F3G F 0.5849(7) 0.2509(8) 0.6486(9) 0.35(2) Uani 0.566(3) 1 d D U P . .
F4G F 0.6658(15) 0.2888(5) 0.6330(7) 0.323(17) Uani 0.566(3) 1 d D U P . .
F5G F 0.7399(7) 0.2554(8) 0.6835(9) 0.48(3) Uani 0.566(3) 1 d D U P . .
F6G F 0.6746(11) 0.2220(5) 0.6311(7) 0.286(16) Uani 0.566(3) 1 d D U P . .
P1H P 0.9229(8) 0.3955(4) 0.2881(6) 0.265(11) Uani 0.419(3) 1 d D U P . .
F1H F 0.9835(11) 0.3693(7) 0.2818(13) 0.38(3) Uani 0.419(3) 1 d D U P . .
F2H F 0.9682(14) 0.4344(7) 0.2955(9) 0.34(3) Uani 0.419(3) 1 d D U P . .
F3H F 0.9049(14) 0.4012(9) 0.2356(6) 0.32(2) Uani 0.419(3) 1 d D U P . .
F4H F 0.8762(12) 0.3574(6) 0.2827(13) 0.34(2) Uani 0.419(3) 1 d D U P . .
F5H F 0.9382(17) 0.3901(10) 0.3404(7) 0.59(6) Uani 0.419(3) 1 d D U P . .
F6H F 0.8629(13) 0.4237(7) 0.2922(9) 0.31(2) Uani 0.419(3) 1 d D U P . .
P1I P 0.0380(4) 0.3881(2) 0.4161(3) 0.104(3) Uani 0.448(3) 1 d D . P . .
F1I F -0.0393(6) 0.3985(5) 0.4078(5) 0.145(7) Uani 0.448(3) 1 d D . P . .
F2I F 0.0467(7) 0.4206(4) 0.3796(5) 0.130(6) Uani 0.448(3) 1 d D . P . .
F3I F 0.0515(7) 0.4211(4) 0.4530(5) 0.155(8) Uani 0.448(3) 1 d D . P . .
F4I F 0.0294(8) 0.3558(4) 0.4525(5) 0.135(6) Uani 0.448(3) 1 d D . P . .
F5I F 0.0272(8) 0.3554(4) 0.3794(5) 0.143(7) Uani 0.448(3) 1 d D . P . .
F6I F 0.1163(6) 0.3794(4) 0.4255(5) 0.118(5) Uani 0.448(3) 1 d D . P . .
P1J P 0.3061(5) 0.2391(2) 0.3107(4) 0.166(4) Uani 0.567(3) 1 d D . P . .
F1J F 0.2390(8) 0.2185(5) 0.2841(8) 0.271(13) Uani 0.567(3) 1 d D . P . .
F2J F 0.2712(8) 0.2817(4) 0.3043(6) 0.192(7) Uani 0.567(3) 1 d D . P . .
F3J F 0.2784(13) 0.2330(5) 0.3537(7) 0.33(2) Uani 0.567(3) 1 d D . P . .
F4J F 0.3410(9) 0.1968(4) 0.3162(6) 0.221(9) Uani 0.567(3) 1 d D . P . .
F5J F 0.3363(11) 0.2458(6) 0.2696(6) 0.273(13) Uani 0.567(3) 1 d D . P . .
F6J F 0.3719(8) 0.2595(5) 0.3410(8) 0.287(14) Uani 0.567(3) 1 d D . P . .
C1 C 0.537(2) 0.4619(10) 0.0067(13) 0.164(8) Uiso 0.5 1 d D U P D -1
H1 H 0.5715 0.4600 -0.0130 0.197 Uiso 0.5 1 calc R U P D -1
H2 H 0.5312 0.4343 0.0193 0.197 Uiso 0.5 1 calc R U P D -1
C2 C 0.469(2) 0.4780(10) -0.0219(17) 0.156(8) Uiso 0.5 1 d D U P D -1
H3 H 0.4648 0.4743 -0.0562 0.188 Uiso 0.5 1 calc R U P D -1
H4 H 0.4291 0.4634 -0.0136 0.188 Uiso 0.5 1 calc R U P D -1
C3 C 0.467(2) 0.5225(10) -0.0101(14) 0.159(8) Uiso 0.5 1 d D U P D -1
H5 H 0.4269 0.5285 0.0036 0.191 Uiso 0.5 1 calc R U P D -1
H6 H 0.4624 0.5394 -0.0390 0.191 Uiso 0.5 1 calc R U P D -1
C4 C 0.535(2) 0.5320(8) 0.0252(17) 0.161(8) Uiso 0.5 1 d D U P D -1
H7 H 0.5683 0.5448 0.0093 0.193 Uiso 0.5 1 calc R U P D -1
H8 H 0.5267 0.5509 0.0499 0.193 Uiso 0.5 1 calc R U P D -1
O1 O 0.5621(12) 0.4917(7) 0.0466(7) 0.162(7) Uiso 0.5 1 d D U P D -1
C5 C 0.3546(16) 0.7185(7) 0.0432(11) 0.307(14) Uiso 1 1 d D U . . .
H9 H 0.3387 0.6895 0.0402 0.368 Uiso 1 1 calc R U . . .
H10 H 0.3982 0.7207 0.0321 0.368 Uiso 1 1 calc R U . . .
C6 C 0.3000(14) 0.7457(10) 0.0156(7) 0.309(14) Uiso 1 1 d D U . . .
H11 H 0.2527 0.7380 0.0189 0.370 Uiso 1 1 calc R U . . .
H12 H 0.3001 0.7463 -0.0184 0.370 Uiso 1 1 calc R U . . .
C7 C 0.3242(17) 0.7855(7) 0.0398(11) 0.327(15) Uiso 1 1 d D U . . .
H13 H 0.3660 0.7960 0.0303 0.392 Uiso 1 1 calc R U . . .
H14 H 0.2866 0.8064 0.0323 0.392 Uiso 1 1 calc R U . . .
C8 C 0.341(2) 0.7748(10) 0.0900(10) 0.416(19) Uiso 1 1 d D U . . .
H15 H 0.3782 0.7933 0.1084 0.499 Uiso 1 1 calc R U . . .
H16 H 0.2993 0.7770 0.1028 0.499 Uiso 1 1 calc R U . . .
O2 O 0.3663(13) 0.7327(9) 0.0923(8) 0.368(11) Uiso 1 1 d D U . . .
C9 C 0.5289(17) 0.2477(11) 0.5244(7) 0.329(15) Uiso 1 1 d D U . . .
H17 H 0.5045 0.2702 0.5366 0.394 Uiso 1 1 calc R U . . .
H18 H 0.5619 0.2342 0.5515 0.394 Uiso 1 1 calc R U . . .
C10 C 0.4801(13) 0.2189(8) 0.4981(10) 0.266(12) Uiso 1 1 d D U . . .
H19 H 0.4323 0.2252 0.5015 0.319 Uiso 1 1 calc R U . . .
H20 H 0.4927 0.1908 0.5103 0.319 Uiso 1 1 calc R U . . .
C11 C 0.4815(16) 0.2213(10) 0.4494(10) 0.333(15) Uiso 1 1 d D U . . .
H21 H 0.5098 0.1988 0.4408 0.400 Uiso 1 1 calc R U . . .
H22 H 0.4336 0.2204 0.4283 0.400 Uiso 1 1 calc R U . . .
C12 C 0.513(2) 0.2601(11) 0.4470(10) 0.402(19) Uiso 1 1 d D U . . .
H23 H 0.4788 0.2826 0.4438 0.483 Uiso 1 1 calc R U . . .
H24 H 0.5357 0.2612 0.4200 0.483 Uiso 1 1 calc R U . . .
O3 O 0.5646(13) 0.2626(9) 0.4912(12) 0.439(15) Uiso 1 1 d D U . . .
C13 C 0.7315(11) 0.4855(7) 0.3309(7) 0.217(9) Uiso 1 1 d D U . . .
H25 H 0.7478 0.4620 0.3150 0.260 Uiso 1 1 calc R U . . .
H26 H 0.7469 0.5112 0.3184 0.260 Uiso 1 1 calc R U . . .
C14 C 0.7024(13) 0.4588(9) 0.4001(8) 0.308(13) Uiso 1 1 d D U . . .
H27 H 0.7031 0.4293 0.3922 0.369 Uiso 1 1 calc R U . . .
H28 H 0.7071 0.4619 0.4346 0.369 Uiso 1 1 calc R U . . .
C15 C 0.6509(12) 0.4847(8) 0.3217(7) 0.277(12) Uiso 1 1 d D U . . .
H29 H 0.6311 0.4615 0.3007 0.333 Uiso 1 1 calc R U . . .
H30 H 0.6305 0.5106 0.3064 0.333 Uiso 1 1 calc R U . . .
C16 C 0.7615(12) 0.4829(10) 0.3840(9) 0.323(15) Uiso 1 1 d D U . . .
H31 H 0.7687 0.5105 0.3986 0.388 Uiso 1 1 calc R U . . .
H32 H 0.8064 0.4677 0.3919 0.388 Uiso 1 1 calc R U . . .
O4 O 0.6350(9) 0.4798(6) 0.3709(8) 0.283(8) Uiso 1 1 d D U . . .
C17 C 0.7338(19) 0.7838(12) -0.0562(13) 0.32(2) Uiso 0.637(8) 1 d D U P E 1
H33 H 0.7561 0.8111 -0.0555 0.379 Uiso 0.637(8) 1 calc R U P E 1
H34 H 0.7475 0.7664 -0.0803 0.379 Uiso 0.637(8) 1 calc R U P E 1
C18 C 0.6583(19) 0.7872(11) -0.0650(14) 0.33(2) Uiso 0.637(8) 1 d D U P E 1
H35 H 0.6361 0.7960 -0.0979 0.395 Uiso 0.637(8) 1 calc R U P E 1
H36 H 0.6439 0.8058 -0.0422 0.395 Uiso 0.637(8) 1 calc R U P E 1
C19 C 0.6438(17) 0.7439(9) -0.0567(15) 0.33(2) Uiso 0.637(8) 1 d D U P E 1
H37 H 0.5941 0.7394 -0.0566 0.399 Uiso 0.637(8) 1 calc R U P E 1
H38 H 0.6568 0.7255 -0.0802 0.399 Uiso 0.637(8) 1 calc R U P E 1
C20 C 0.690(2) 0.7391(14) -0.0097(15) 0.38(2) Uiso 0.637(8) 1 d D U P E 1
H39 H 0.7041 0.7100 -0.0036 0.458 Uiso 0.637(8) 1 calc R U P E 1
H40 H 0.6671 0.7484 0.0150 0.458 Uiso 0.637(8) 1 calc R U P E 1
O5 O 0.7517(13) 0.7644(10) -0.0092(10) 0.274(12) Uiso 0.637(8) 1 d D U P E 1
C21 C 0.576(3) 0.8682(13) -0.072(2) 0.31(3) Uiso 0.363(8) 1 d D U P E 2
H41 H 0.5573 0.8407 -0.0681 0.370 Uiso 0.363(8) 1 calc R U P E 2
H42 H 0.5845 0.8703 -0.1043 0.370 Uiso 0.363(8) 1 calc R U P E 2
C22 C 0.5304(16) 0.9005(16) -0.0636(18) 0.20(2) Uiso 0.363(8) 1 d D U P E 2
H43 H 0.4898 0.9042 -0.0913 0.238 Uiso 0.363(8) 1 calc R U P E 2
H44 H 0.5129 0.8945 -0.0351 0.238 Uiso 0.363(8) 1 calc R U P E 2
C23 C 0.574(2) 0.9363(11) -0.0562(17) 0.177(18) Uiso 0.363(8) 1 d D U P E 2
H45 H 0.5762 0.9489 -0.0869 0.212 Uiso 0.363(8) 1 calc R U P E 2
H46 H 0.5576 0.9569 -0.0367 0.212 Uiso 0.363(8) 1 calc R U P E 2
C24 C 0.6420(18) 0.9206(13) -0.0318(15) 0.162(17) Uiso 0.363(8) 1 d D U P E 2
H47 H 0.6530 0.9288 0.0021 0.194 Uiso 0.363(8) 1 calc R U P E 2
H48 H 0.6788 0.9318 -0.0461 0.194 Uiso 0.363(8) 1 calc R U P E 2
O6 O 0.640(2) 0.8763(13) -0.0357(18) 0.30(2) Uiso 0.363(8) 1 d D U P E 2

loop_
_atom_site_aniso_label
_atom_site_aniso_U_11
_atom_site_aniso_U_22
_atom_site_aniso_U_33
_atom_site_aniso_U_23
_atom_site_aniso_U_13
_atom_site_aniso_U_12
Re1A 0.0901(4) 0.0647(3) 0.1665(7) -0.0121(4) 0.0808(4) -0.0045(3)
P1A 0.097(2) 0.0661(19) 0.163(4) -0.012(2) 0.076(3) -0.0072(17)
P2A 0.095(2) 0.0664(19) 0.176(4) 0.001(2) 0.084(2) 0.0034(17)
C1A 0.112(11) 0.073(8) 0.206(16) -0.010(9) 0.104(11) 0.002(8)
O1A 0.101(6) 0.083(6) 0.167(8) -0.019(5) 0.082(6) -0.014(5)
C2A 0.107(11) 0.080(10) 0.226(18) -0.022(11) 0.098(11) -0.021(8)
O2A 0.144(8) 0.078(6) 0.233(12) -0.006(7) 0.111(8) 0.008(6)
N1A 0.097(7) 0.075(7) 0.164(10) -0.010(7) 0.078(7) -0.005(6)
C3A 0.126(12) 0.102(11) 0.161(14) -0.020(10) 0.065(11) -0.035(9)
C4A 0.110(12) 0.161(16) 0.196(17) -0.012(13) 0.082(13) -0.050(12)
C5A 0.100(13) 0.27(3) 0.21(2) 0.00(2) 0.095(14) -0.031(16)
C6A 0.095(12) 0.209(19) 0.183(17) 0.003(14) 0.075(12) -0.039(12)
C7A 0.113(11) 0.097(10) 0.156(14) 0.008(10) 0.074(10) -0.002(9)
N2A 0.120(9) 0.080(7) 0.183(11) -0.006(7) 0.093(9) 0.015(7)
C8A 0.110(11) 0.086(10) 0.221(17) -0.030(11) 0.090(12) 0.002(9)
C9A 0.175(18) 0.102(13) 0.34(3) -0.006(16) 0.113(18) 0.044(13)
C10A 0.154(18) 0.16(2) 0.35(3) -0.02(2) 0.05(2) 0.091(17)
C11A 0.22(2) 0.085(13) 0.34(3) -0.017(15) 0.10(2) 0.021(14)
C12A 0.144(13) 0.065(9) 0.233(18) -0.031(11) 0.065(12) -0.004(9)
C13A 0.118(11) 0.069(8) 0.160(13) -0.014(8) 0.077(10) -0.007(7)
C14A 0.174(15) 0.070(9) 0.241(19) -0.029(10) 0.141(14) -0.018(9)
C15A 0.205(19) 0.118(14) 0.24(2) -0.039(14) 0.133(17) 0.001(13)
C16A 0.21(2) 0.093(11) 0.31(3) -0.050(14) 0.164(19) -0.063(12)
C17A 0.169(15) 0.091(11) 0.31(2) -0.054(13) 0.160(16) -0.052(10)
C18A 0.158(14) 0.097(11) 0.237(18) -0.059(12) 0.120(13) -0.055(10)
C19A 0.104(11) 0.082(8) 0.129(12) -0.018(8) 0.061(10) -0.017(7)
C20A 0.098(11) 0.114(11) 0.153(16) 0.003(11) 0.060(11) -0.001(9)
C21A 0.183(18) 0.112(12) 0.173(17) 0.005(12) 0.113(16) 0.002(12)
C22A 0.094(11) 0.117(12) 0.166(16) 0.009(12) 0.037(11) 0.007(9)
C23A 0.124(14) 0.118(12) 0.205(19) -0.001(13) 0.092(14) 0.006(10)
C24A 0.088(10) 0.105(11) 0.198(16) -0.005(10) 0.070(11) 0.018(8)
C25A 0.080(8) 0.087(9) 0.133(11) -0.013(8) 0.057(8) 0.003(7)
C26A 0.124(11) 0.086(9) 0.214(16) 0.014(10) 0.112(11) 0.023(8)
C27A 0.128(11) 0.068(8) 0.230(16) 0.017(9) 0.132(12) 0.015(8)
C28A 0.090(9) 0.077(8) 0.169(13) -0.014(8) 0.067(9) -0.004(7)
C29A 0.093(9) 0.071(8) 0.191(14) 0.007(8) 0.081(9) 0.010(7)
C30A 0.096(9) 0.058(7) 0.187(13) -0.005(8) 0.089(9) 0.000(6)
C31A 0.064(10) 0.026(7) 0.24(3) 0.008(10) 0.076(13) -0.001(7)
C32A 0.19(3) 0.38(6) 0.11(2) 0.08(3) 0.11(3) 0.17(4)
C33A 0.14(3) 0.33(6) 0.19(4) 0.10(3) 0.12(3) 0.07(3)
C34A 0.16(3) 0.19(4) 0.24(4) 0.03(3) 0.06(3) 0.06(3)
C35A 0.12(2) 0.082(15) 0.27(4) -0.047(19) 0.06(2) 0.020(14)
C36A 0.097(14) 0.103(15) 0.16(2) -0.030(13) 0.036(14) 0.041(12)
C37A 0.142(16) 0.059(11) 0.171(19) 0.046(12) 0.116(15) 0.028(10)
C38A 0.098(15) 0.17(2) 0.17(2) -0.08(2) 0.056(17) -0.008(16)
C39A 0.113(18) 0.15(2) 0.28(3) 0.00(2) 0.10(2) 0.001(17)
C40A 0.15(2) 0.18(3) 0.14(2) -0.020(19) 0.033(17) 0.041(19)
C41A 0.27(3) 0.23(3) 0.21(3) -0.12(3) 0.01(3) 0.10(3)
C42A 0.17(2) 0.122(18) 0.18(2) 0.010(16) 0.072(18) 0.063(16)
Re1B 0.0888(4) 0.0692(4) 0.1698(7) 0.0036(4) 0.0764(4) 0.0022(3)
P1B 0.096(2) 0.072(2) 0.164(3) -0.004(2) 0.081(2) -0.0050(17)
C1B 0.079(9) 0.075(8) 0.112(12) -0.002(7) 0.035(9) 0.005(7)
O1B 0.085(6) 0.108(7) 0.156(10) -0.004(6) 0.039(7) 0.009(6)
C2B 0.069(9) 0.068(8) 0.24(2) 0.005(10) 0.063(11) 0.008(6)
O2B 0.117(8) 0.104(7) 0.177(10) 0.003(6) 0.086(7) 0.006(6)
N1B 0.084(8) 0.100(8) 0.151(11) 0.000(8) 0.039(8) 0.001(6)
C3B 0.096(14) 0.175(17) 0.20(2) 0.029(15) 0.034(15) 0.028(11)
C4B 0.126(17) 0.149(15) 0.24(2) -0.001(14) 0.029(18) 0.037(13)
C5B 0.090(14) 0.20(2) 0.32(3) -0.09(2) 0.03(2) 0.020(13)
C6B 0.097(14) 0.132(13) 0.22(2) -0.015(14) 0.044(14) -0.005(11)
C7B 0.093(12) 0.106(11) 0.170(16) -0.011(11) 0.066(12) 0.009(9)
N2B 0.128(10) 0.058(6) 0.201(14) 0.003(8) 0.104(10) 0.000(6)
C8B 0.091(10) 0.070(8) 0.228(19) -0.003(10) 0.104(12) -0.009(7)
C9B 0.163(16) 0.082(10) 0.32(3) -0.001(15) 0.16(2) -0.009(10)
C10B 0.25(3) 0.126(14) 0.23(2) 0.036(16) 0.16(2) 0.039(17)
C11B 0.20(2) 0.145(16) 0.31(3) 0.003(17) 0.15(2) 0.065(16)
C12B 0.192(19) 0.107(12) 0.168(17) 0.002(12) 0.106(16) 0.028(12)
C13B 0.096(10) 0.078(8) 0.167(14) -0.015(9) 0.052(10) -0.032(7)
C14B 0.111(11) 0.105(11) 0.208(17) -0.002(11) 0.097(12) -0.029(9)
C15B 0.116(13) 0.129(13) 0.22(2) 0.019(14) 0.088(14) -0.023(10)
C16B 0.140(16) 0.171(17) 0.23(2) -0.005(17) 0.094(16) -0.046(13)
C17B 0.133(15) 0.145(15) 0.204(19) -0.009(13) 0.066(15) -0.017(12)
C18B 0.122(13) 0.169(15) 0.155(15) -0.019(13) 0.091(12) -0.044(11)
C19B 0.120(12) 0.119(13) 0.146(14) -0.010(11) 0.086(11) -0.001(9)
C20B 0.162(16) 0.086(11) 0.25(2) 0.048(13) 0.063(15) -0.031(11)
C21B 0.18(2) 0.17(2) 0.32(3) 0.08(2) 0.04(2) -0.031(17)
C22B 0.25(3) 0.130(18) 0.23(3) 0.028(16) 0.15(2) 0.046(17)
C23B 0.31(3) 0.115(15) 0.20(2) -0.026(15) 0.086(19) 0.095(18)
C24B 0.201(19) 0.082(10) 0.183(18) 0.036(12) 0.105(16) 0.042(11)
C25B 0.102(10) 0.069(8) 0.169(13) -0.009(8) 0.075(9) -0.009(7)
C26B 0.151(14) 0.089(10) 0.28(2) -0.034(12) 0.152(15) -0.014(10)
C27B 0.144(14) 0.076(9) 0.33(2) -0.021(12) 0.154(16) -0.037(9)
C28B 0.118(10) 0.064(7) 0.141(12) 0.002(8) 0.076(9) -0.001(7)
C29B 0.118(11) 0.074(8) 0.211(16) -0.009(9) 0.101(11) -0.009(8)
C30B 0.117(11) 0.071(8) 0.239(18) -0.019(10) 0.102(12) -0.011(8)
P2B 0.104(3) 0.0607(18) 0.180(4) 0.007(2) 0.080(3) 0.0044(17)
C31B 0.188(16) 0.076(9) 0.182(15) 0.018(9) 0.103(13) 0.047(10)
C32B 0.24(2) 0.139(19) 0.60(5) 0.03(2) 0.30(3) -0.029(18)
C33B 0.37(4) 0.098(16) 0.74(7) 0.06(3) 0.38(5) 0.00(2)
C34B 0.29(2) 0.080(10) 0.37(3) 0.039(14) 0.27(2) 0.053(13)
C35B 0.172(16) 0.087(11) 0.30(2) 0.045(13) 0.141(16) 0.046(11)
C36B 0.189(16) 0.069(9) 0.34(2) 0.059(13) 0.174(17) 0.032(10)
C37B 0.131(14) 0.081(9) 0.169(16) -0.004(10) 0.080(12) 0.012(9)
C38B 0.109(13) 0.106(11) 0.165(17) -0.022(12) 0.055(12) 0.014(10)
C39B 0.168(19) 0.130(16) 0.173(19) -0.050(13) 0.031(19) 0.018(14)
C40B 0.132(17) 0.164(19) 0.22(3) -0.038(18) 0.008(17) -0.028(14)
C41B 0.108(14) 0.119(14) 0.25(3) -0.051(16) 0.020(16) -0.017(11)
C42B 0.135(14) 0.096(11) 0.217(19) -0.028(12) 0.108(15) -0.007(10)
Re1C 0.0952(4) 0.0568(3) 0.1693(7) 0.0078(3) 0.0850(4) 0.0018(3)
P1C 0.100(2) 0.071(2) 0.162(4) 0.013(2) 0.081(2) 0.0022(18)
P2C 0.103(2) 0.0615(18) 0.177(4) 0.009(2) 0.095(3) 0.0022(17)
C1C 0.106(10) 0.065(7) 0.164(13) -0.014(8) 0.099(10) 0.000(7)
O1C 0.104(7) 0.086(6) 0.200(10) 0.011(6) 0.087(7) 0.018(5)
C2C 0.123(11) 0.084(10) 0.219(17) 0.014(11) 0.112(11) 0.000(9)
O2C 0.183(10) 0.072(6) 0.237(12) 0.017(7) 0.141(9) 0.002(7)
N1C 0.111(9) 0.132(10) 0.161(11) 0.048(9) 0.093(8) 0.037(8)
C3C 0.161(17) 0.204(19) 0.182(17) 0.063(15) 0.103(14) 0.095(15)
C4C 0.115(15) 0.49(4) 0.21(2) 0.15(2) 0.114(16) 0.16(2)
C5C 0.110(16) 0.55(6) 0.21(2) 0.10(3) 0.111(17) 0.13(2)
C6C 0.079(12) 0.32(3) 0.22(2) 0.06(2) 0.091(13) -0.002(15)
C7C 0.120(14) 0.145(15) 0.187(17) 0.017(14) 0.091(13) -0.008(12)
N2C 0.127(10) 0.075(7) 0.192(12) -0.005(8) 0.068(9) -0.020(7)
C8C 0.115(13) 0.175(18) 0.150(15) 0.007(13) 0.057(12) -0.069(13)
C9C 0.18(2) 0.25(3) 0.26(3) 0.00(2) 0.086(19) -0.10(2)
C10C 0.23(3) 0.34(4) 0.20(2) -0.02(2) 0.08(2) -0.17(3)
C11C 0.33(3) 0.070(11) 0.25(2) -0.009(13) 0.13(2) -0.060(15)
C12C 0.195(16) 0.048(7) 0.210(17) 0.006(9) 0.097(13) -0.007(9)
C13C 0.104(14) 0.080(12) 0.155(18) 0.019(12) 0.085(13) 0.009(10)
C14C 0.13(2) 0.055(12) 0.41(4) 0.003(18) 0.02(2) 0.025(13)
C15C 0.21(4) 0.077(18) 0.49(6) -0.03(2) 0.05(4) 0.05(2)
C16C 0.14(2) 0.086(16) 0.24(3) 0.06(2) 0.11(2) 0.037(16)
C17C 0.084(15) 0.24(3) 0.23(3) 0.02(3) 0.078(18) 0.033(18)
C18C 0.130(19) 0.135(19) 0.22(3) -0.014(18) 0.10(2) -0.019(16)
C19C 0.099(11) 0.076(9) 0.23(2) 0.030(11) 0.091(12) 0.012(8)
C20C 0.121(16) 0.121(17) 0.146(18) -0.028(15) 0.056(14) -0.011(14)
C21C 0.24(3) 0.075(14) 0.23(3) -0.057(17) 0.11(2) 0.021(16)
C22C 0.28(4) 0.086(17) 0.35(5) -0.05(2) 0.20(4) -0.07(2)
C23C 0.20(3) 0.076(14) 0.38(4) -0.06(2) 0.17(3) -0.020(17)
C24C 0.13(2) 0.23(3) 0.22(3) 0.00(2) 0.09(2) -0.05(2)
C25C 0.085(9) 0.069(8) 0.160(14) 0.005(8) 0.071(9) -0.007(6)
C26C 0.106(10) 0.122(11) 0.159(14) 0.025(10) 0.079(10) -0.011(8)
C27C 0.117(11) 0.130(12) 0.136(12) 0.036(10) 0.083(10) -0.007(9)
C28C 0.100(10) 0.066(7) 0.189(15) 0.002(9) 0.098(11) 0.006(7)
C29C 0.081(8) 0.069(7) 0.178(14) 0.012(8) 0.085(9) -0.001(6)
C30C 0.119(11) 0.064(7) 0.149(12) 0.011(8) 0.092(10) 0.018(7)
C31C 0.098(9) 0.087(9) 0.169(14) 0.009(10) 0.091(10) -0.003(7)
C32C 0.100(9) 0.075(8) 0.149(13) -0.018(9) 0.067(9) 0.009(7)
C33C 0.118(11) 0.086(10) 0.190(16) -0.008(10) 0.082(11) 0.001(8)
C34C 0.110(11) 0.089(11) 0.222(19) -0.030(11) 0.084(12) 0.006(9)
C35C 0.141(14) 0.078(10) 0.22(2) -0.004(12) 0.088(14) 0.005(9)
C36C 0.190(16) 0.041(7) 0.239(19) -0.012(9) 0.141(15) -0.003(8)
C37C 0.100(10) 0.072(8) 0.158(13) -0.004(8) 0.072(10) 0.006(7)
C38C 0.089(9) 0.084(9) 0.186(14) 0.008(9) 0.079(10) 0.019(7)
C39C 0.160(17) 0.126(13) 0.189(18) 0.062(12) 0.072(14) 0.026(12)
C40C 0.115(12) 0.166(16) 0.26(2) 0.029(15) 0.131(14) 0.046(11)
C41C 0.127(14) 0.20(2) 0.29(2) 0.092(17) 0.122(16) 0.057(14)
C42C 0.125(13) 0.122(13) 0.199(18) 0.026(12) 0.089(13) 0.025(10)
Re1D 0.0905(5) 0.0655(4) 0.1605(7) -0.0031(3) 0.0826(5) -0.0045(3)
P2D 0.083(2) 0.081(2) 0.166(4) -0.016(2) 0.065(2) -0.0025(18)
C1D 0.128(13) 0.074(8) 0.093(11) 0.010(7) 0.058(10) 0.018(8)
O1D 0.122(8) 0.056(5) 0.155(9) -0.005(5) 0.074(7) -0.005(5)
C2D 0.081(9) 0.055(7) 0.213(17) 0.002(8) 0.059(10) 0.000(6)
O2D 0.115(7) 0.097(6) 0.192(10) 0.004(6) 0.118(7) -0.008(5)
N1D 0.111(9) 0.085(7) 0.201(13) 0.010(8) 0.099(9) 0.010(6)
C3D 0.112(13) 0.111(12) 0.25(2) 0.012(12) 0.089(14) 0.036(10)
C4D 0.19(2) 0.129(15) 0.26(3) -0.045(17) 0.12(2) 0.033(14)
C5D 0.105(14) 0.22(2) 0.24(2) -0.092(19) 0.015(15) 0.050(14)
C6D 0.20(2) 0.135(16) 0.21(2) -0.023(14) 0.062(19) 0.030(16)
C7D 0.108(12) 0.099(10) 0.184(18) 0.017(11) 0.067(12) 0.033(9)
N2D 0.123(9) 0.059(6) 0.160(11) 0.000(6) 0.105(8) -0.015(6)
C8D 0.151(15) 0.072(9) 0.160(16) 0.001(10) 0.080(13) -0.006(9)
C9D 0.176(17) 0.133(13) 0.139(14) 0.006(10) 0.106(13) 0.002(11)
C10D 0.188(19) 0.109(12) 0.20(2) -0.001(12) 0.138(17) -0.023(12)
C11D 0.150(15) 0.078(9) 0.217(19) -0.007(11) 0.130(15) -0.001(9)
C12D 0.142(12) 0.057(7) 0.177(14) 0.002(7) 0.125(11) -0.008(7)
C13D 0.091(9) 0.070(8) 0.207(16) -0.028(10) 0.097(10) -0.004(7)
C14D 0.111(11) 0.079(9) 0.195(16) 0.022(11) 0.100(11) 0.009(8)
C15D 0.115(11) 0.104(11) 0.192(16) 0.044(11) 0.084(11) 0.023(9)
C16D 0.124(13) 0.052(8) 0.34(3) 0.037(12) 0.125(16) 0.009(8)
C17D 0.142(15) 0.071(10) 0.26(2) -0.005(13) 0.079(16) 0.004(10)
C18D 0.133(12) 0.060(8) 0.228(18) -0.001(10) 0.087(12) 0.005(8)
P1D 0.096(2) 0.0673(19) 0.157(3) -0.011(2) 0.082(2) -0.0095(17)
C19D 0.090(10) 0.078(8) 0.186(15) -0.027(10) 0.088(10) -0.017(7)
C20D 0.094(10) 0.124(11) 0.163(13) 0.000(10) 0.081(10) -0.022(8)
C21D 0.121(14) 0.194(18) 0.198(18) 0.001(16) 0.107(14) -0.040(13)
C22D 0.103(12) 0.175(16) 0.22(2) -0.016(15) 0.098(13) -0.022(11)
C23D 0.084(9) 0.104(10) 0.171(14) -0.012(9) 0.066(10) -0.018(8)
C24D 0.118(13) 0.102(11) 0.181(16) -0.027(12) 0.077(13) -0.006(9)
C25D 0.100(10) 0.064(7) 0.171(14) -0.020(9) 0.079(10) -0.012(7)
C26D 0.077(10) 0.198(17) 0.154(14) -0.005(12) 0.043(10) 0.038(10)
C27D 0.085(11) 0.223(19) 0.134(14) -0.035(13) 0.043(10) 0.018(11)
C28D 0.063(8) 0.076(8) 0.150(13) 0.015(8) 0.045(8) 0.004(6)
C29D 0.109(10) 0.067(7) 0.151(12) -0.018(8) 0.090(10) -0.013(7)
C30D 0.093(9) 0.067(7) 0.146(12) -0.027(8) 0.059(9) 0.005(6)
C31D 0.113(13) 0.174(18) 0.161(15) -0.037(13) 0.085(12) 0.017(12)
C32D 0.148(16) 0.111(14) 0.32(3) -0.064(16) 0.101(17) -0.060(13)
C33D 0.17(2) 0.19(2) 0.52(5) -0.12(3) 0.20(3) -0.057(19)
C34D 0.27(4) 0.34(4) 0.35(4) -0.22(4) 0.22(3) -0.19(3)
C35D 0.088(14) 0.43(5) 0.26(3) -0.02(3) 0.063(16) -0.09(2)
C36D 0.17(2) 0.25(3) 0.32(3) 0.07(3) 0.08(2) 0.03(2)
C37D 0.107(16) 0.095(15) 0.107(16) -0.040(14) 0.064(14) -0.037(13)
C38D 0.083(15) 0.117(19) 0.22(2) 0.006(18) 0.053(16) 0.006(14)
C39D 0.20(3) 0.088(18) 0.16(3) 0.023(18) 0.06(2) 0.04(2)
C40D 0.20(3) 0.091(17) 0.22(3) 0.024(18) 0.12(2) -0.035(19)
C41D 0.14(2) 0.20(3) 0.29(3) 0.10(3) 0.07(2) 0.01(2)
C42D 0.16(2) 0.12(2) 0.23(3) 0.07(2) 0.06(2) -0.017(18)
P1E 0.129(4) 0.103(3) 0.178(5) -0.004(3) 0.064(4) -0.001(3)
F1E 0.332(19) 0.331(19) 0.191(11) -0.082(12) 0.043(12) 0.183(16)
F2E 0.174(10) 0.217(12) 0.189(10) -0.026(9) 0.022(9) 0.043(8)
F3E 0.182(9) 0.179(10) 0.215(10) 0.061(8) 0.077(8) -0.024(8)
F4E 0.149(8) 0.096(6) 0.191(9) 0.020(6) 0.043(7) 0.002(5)
F5E 0.196(12) 0.158(10) 0.39(2) 0.006(12) -0.015(13) -0.056(9)
F6E 0.180(9) 0.177(9) 0.200(10) 0.023(7) 0.086(8) 0.050(7)
P1F 0.138(4) 0.126(4) 0.226(6) -0.029(5) 0.105(4) -0.004(4)
F1F 0.154(9) 0.235(12) 0.334(15) -0.055(11) 0.145(10) -0.046(9)
F2F 0.45(3) 0.212(14) 0.251(15) 0.108(12) 0.103(15) 0.083(16)
F3F 0.274(13) 0.147(9) 0.249(12) -0.051(9) 0.156(11) -0.034(9)
F4F 0.309(18) 0.145(10) 0.260(15) 0.004(10) -0.026(12) 0.037(11)
F5F 0.337(16) 0.147(9) 0.288(14) -0.052(9) 0.222(13) -0.039(10)
F6F 0.197(12) 0.261(16) 0.49(2) -0.173(16) 0.223(15) -0.103(12)
P1G 0.171(10) 0.115(7) 0.280(14) -0.024(8) 0.118(9) 0.004(6)
F1G 0.24(2) 0.25(3) 0.29(3) 0.05(2) 0.14(2) 0.07(2)
F2G 0.31(3) 0.152(18) 0.41(4) 0.11(2) 0.09(3) -0.054(19)
F3G 0.20(2) 0.37(4) 0.49(5) -0.21(4) 0.12(3) 0.01(3)
F4G 0.50(5) 0.17(2) 0.39(4) 0.02(2) 0.27(4) 0.01(3)
F5G 0.26(3) 0.65(8) 0.63(7) 0.29(6) 0.34(4) 0.22(4)
F6G 0.29(3) 0.190(19) 0.48(4) -0.21(2) 0.29(3) -0.087(18)
P1H 0.27(2) 0.206(18) 0.41(3) 0.041(19) 0.24(2) -0.022(16)
F1H 0.36(5) 0.27(4) 0.60(7) -0.06(4) 0.31(5) -0.15(4)
F2H 0.43(5) 0.32(4) 0.20(3) 0.10(3) -0.04(3) -0.28(4)
F3H 0.24(4) 0.35(5) 0.44(5) 0.06(4) 0.23(4) 0.06(3)
F4H 0.20(3) 0.27(4) 0.64(7) -0.18(4) 0.25(4) -0.05(3)
F5H 0.49(7) 0.71(10) 0.67(9) -0.02(7) 0.34(7) -0.32(7)
F6H 0.42(5) 0.32(4) 0.27(3) 0.18(3) 0.25(3) 0.27(4)
P1I 0.117(7) 0.076(5) 0.137(8) -0.008(5) 0.066(6) -0.031(5)
F1I 0.118(14) 0.159(17) 0.171(17) 0.028(14) 0.061(13) -0.032(12)
F2I 0.120(13) 0.111(12) 0.170(16) 0.035(12) 0.054(12) -0.033(10)
F3I 0.099(13) 0.20(2) 0.184(19) 0.048(17) 0.068(13) -0.026(13)
F4I 0.142(15) 0.123(14) 0.148(15) 0.043(12) 0.050(12) -0.018(11)
F5I 0.178(18) 0.096(12) 0.185(19) -0.025(12) 0.098(15) -0.050(12)
F6I 0.123(14) 0.106(12) 0.137(14) 0.001(10) 0.053(11) -0.007(10)
P1J 0.179(10) 0.091(6) 0.251(12) 0.037(7) 0.098(9) -0.014(6)
F1J 0.19(2) 0.160(19) 0.46(4) 0.02(2) 0.08(2) -0.092(17)
F2J 0.216(19) 0.130(15) 0.24(2) -0.002(13) 0.066(16) -0.024(13)
F3J 0.62(5) 0.116(15) 0.40(4) 0.07(2) 0.41(4) 0.10(2)
F4J 0.32(3) 0.108(13) 0.27(2) -0.035(14) 0.15(2) 0.027(15)
F5J 0.34(3) 0.33(3) 0.22(2) -0.03(2) 0.20(2) -0.05(3)
F6J 0.25(3) 0.16(2) 0.49(5) -0.02(2) 0.16(3) -0.01(2)

loop_
_atom_type_symbol
_atom_type_description
_atom_type_scat_dispersion_real
_atom_type_scat_dispersion_imag
_atom_type_scat_source
Re Re -5.2083 5.8923 'International Tables Vol C Tables 4.2.6.8 and 6.1.1.4'
P P 0.2955 0.4335 'International Tables Vol C Tables 4.2.6.8 and 6.1.1.4'
F F 0.0727 0.0534 'International Tables Vol C Tables 4.2.6.8 and 6.1.1.4'
C C 0.0181 0.0091 'International Tables Vol C Tables 4.2.6.8 and 6.1.1.4'
H H 0.0000 0.0000 'International Tables Vol C Tables 4.2.6.8 and 6.1.1.4'
N N 0.0311 0.0180 'International Tables Vol C Tables 4.2.6.8 and 6.1.1.4'
O O 0.0492 0.0322 'International Tables Vol C Tables 4.2.6.8 and 6.1.1.4'

loop_
_geom_angle_atom_site_label_1
_geom_angle_atom_site_label_2
_geom_angle_atom_site_label_3
_geom_angle
C2A Re1A C1A 91.6(5)
C2A Re1A N1A 95.9(4)
C1A Re1A N1A 172.5(4)
C2A Re1A N2A 171.1(4)
C1A Re1A N2A 97.3(4)
N1A Re1A N2A 75.2(3)
C2A Re1A P2D 89.3(4)
C1A Re1A P2D 92.3(5)
N1A Re1A P2D 88.9(2)
N2A Re1A P2D 89.9(2)
C2A Re1A P1A 91.1(4)
C1A Re1A P1A 89.6(5)
N1A Re1A P1A 89.2(2)
N2A Re1A P1A 89.4(2)
P2D Re1A P1A 178.04(11)
C19A P1A C13A 99.0(5)
C19A P1A C25A 103.9(4)
C13A P1A C25A 105.8(4)
C19A P1A Re1A 117.9(4)
C13A P1A Re1A 117.4(4)
C25A P1A Re1A 111.2(3)
C31A P2A C37A 104.1(6)
C87A P2A C28A 111.4(6)
C31A P2A C28A 103.9(5)
C37A P2A C28A 95.1(5)
C87A P2A C81A 111.4(11)
C28A P2A C81A 86.7(10)
C87A P2A Re1B 105.0(8)
C31A P2A Re1B 112.2(4)
C37A P2A Re1B 123.4(5)
C28A P2A Re1B 115.4(3)
C81A P2A Re1B 126.0(8)
O1A C1A Re1A 178.3(12)
O2A C2A Re1A 175.1(13)
C3A N1A C7A 120.0
C3A N1A Re1A 123.5(5)
C7A N1A Re1A 116.2(5)
C4A C3A N1A 120.0
C4A C3A H3A 120.0
N1A C3A H3A 120.0
C3A C4A C5A 120.0
C3A C4A H4A 120.0
C5A C4A H4A 120.0
C6A C5A C4A 120.0
C6A C5A H5A 120.0
C4A C5A H5A 120.0
C5A C6A C7A 120.0
C5A C6A H6A 120.0
C7A C6A H6A 120.0
C6A C7A N1A 120.0
C6A C7A C8A 124.3(8)
N1A C7A C8A 115.5(8)
C8A N2A C12A 120.0
C8A N2A Re1A 116.1(6)
C12A N2A Re1A 123.9(6)
N2A C8A C9A 120.0
N2A C8A C7A 116.0(8)
C9A C8A C7A 124.0(8)
C8A C9A C10A 120.0
C8A C9A H9A 120.0
C10A C9A H9A 120.0
C11A C10A C9A 120.0
C11A C10A H10A 120.0
C9A C10A H10A 120.0
C12A C11A C10A 120.0
C12A C11A H11A 120.0
C10A C11A H11A 120.0
C11A C12A N2A 120.0
C11A C12A H12A 120.0
N2A C12A H12A 120.0
C14A C13A C18A 120.0
C14A C13A P1A 125.3(6)
C18A C13A P1A 114.6(6)
C15A C14A C13A 120.0
C15A C14A H14A 120.0
C13A C14A H14A 120.0
C14A C15A C16A 120.0
C14A C15A H15A 120.0
C16A C15A H15A 120.0
C17A C16A C15A 120.0
C17A C16A H16A 120.0
C15A C16A H16A 120.0
C18A C17A C16A 120.0
C18A C17A H17A 120.0
C16A C17A H17A 120.0
C17A C18A C13A 120.0
C17A C18A H18A 120.0
C13A C18A H18A 120.0
C20A C19A C24A 120.0
C20A C19A P1A 115.5(8)
C24A C19A P1A 124.3(8)
C21A C20A C19A 120.0
C21A C20A H20A 120.0
C19A C20A H20A 120.0
C20A C21A C22A 120.0
C20A C21A H21A 120.0
C22A C21A H21A 120.0
C23A C22A C21A 120.0
C23A C22A H22A 120.0
C21A C22A H22A 120.0
C22A C23A C24A 120.0
C22A C23A H23A 120.0
C24A C23A H23A 120.0
C23A C24A C19A 120.0
C23A C24A H24A 120.0
C19A C24A H24A 120.0
C26A C25A C30A 120.0
C26A C25A P1A 120.0(5)
C30A C25A P1A 119.8(4)
C27A C26A C25A 120.0
C27A C26A H26A 120.0
C25A C26A H26A 120.0
C28A C27A C26A 120.0
C28A C27A H27A 120.0
C26A C27A H27A 120.0
C27A C28A C29A 120.0
C27A C28A P2A 118.8(5)
C29A C28A P2A 121.0(5)
C28A C29A C30A 120.0
C28A C29A H29A 120.0
C30A C29A H29A 120.0
C29A C30A C25A 120.0
C29A C30A H30A 120.0
C25A C30A H30A 120.0
C32A C31A C36A 120.0
C32A C31A P2A 122.2(9)
C36A C31A P2A 117.5(9)
C33A C32A C31A 120.0
C33A C32A H32A 120.0
C31A C32A H32A 120.0
C32A C33A C34A 120.0
C32A C33A H33A 120.0
C34A C33A H33A 120.0
C35A C34A C33A 120.0
C35A C34A H34A 120.0
C33A C34A H34A 120.0
C34A C35A C36A 120.0
C34A C35A H35A 120.0
C36A C35A H35A 120.0
C35A C36A C31A 120.0
C35A C36A H36A 120.0
C31A C36A H36A 120.0
C82A C81A C86A 120.0
C82A C81A P2A 115.7(16)
C86A C81A P2A 118.8(15)
C83A C82A C81A 120.0
C83A C82A H82A 120.0
C81A C82A H82A 120.0
C82A C83A C84A 120.0
C82A C83A H83A 120.0
C84A C83A H83A 120.0
C85A C84A C83A 120.0
C85A C84A H84A 120.0
C83A C84A H84A 120.0
C84A C85A C86A 120.0
C84A C85A H85A 120.0
C86A C85A H85A 120.0
C85A C86A C81A 120.0
C85A C86A H86A 120.0
C81A C86A H86A 120.0
C38A C37A C42A 120.0
C38A C37A P2A 114.5(10)
C42A C37A P2A 125.5(10)
C37A C38A C39A 120.0
C37A C38A H38A 120.0
C39A C38A H38A 120.0
C38A C39A C40A 120.0
C38A C39A H39A 120.0
C40A C39A H39A 120.0
C41A C40A C39A 120.0
C41A C40A H40A 120.0
C39A C40A H40A 120.0
C42A C41A C40A 120.0
C42A C41A H41A 120.0
C40A C41A H41A 120.0
C41A C42A C37A 120.0
C41A C42A H42A 120.0
C37A C42A H42A 120.0
C88A C87A C92A 120.0
C88A C87A P2A 119.1(7)
C92A C87A P2A 120.7(7)
C87A C88A C89A 120.0
C87A C88A H88A 120.0
C89A C88A H88A 120.0
C90A C89A C88A 120.0
C90A C89A H89A 120.0
C88A C89A H89A 120.0
C91A C90A C89A 120.0
C91A C90A H90A 120.0
C89A C90A H90A 120.0
C90A C91A C92A 120.0
C90A C91A H91A 120.0
C92A C91A H91A 120.0
C91A C92A C87A 120.0
C91A C92A H92A 120.0
C87A C92A H92A 120.0
C1B Re1B C2B 89.8(5)
C1B Re1B N1B 171.2(5)
C2B Re1B N1B 99.0(5)
C1B Re1B N2B 96.5(5)
C2B Re1B N2B 173.7(5)
N1B Re1B N2B 74.7(5)
C1B Re1B P2A 90.6(3)
C2B Re1B P2A 88.2(3)
N1B Re1B P2A 89.7(2)
N2B Re1B P2A 92.6(2)
C1B Re1B P1B 92.8(3)
C2B Re1B P1B 88.9(3)
N1B Re1B P1B 87.4(2)
N2B Re1B P1B 89.9(2)
P2A Re1B P1B 175.53(15)
C19B P1B C25B 96.6(5)
C19B P1B C13B 103.6(5)
C25B P1B C13B 103.5(5)
C19B P1B Re1B 123.2(4)
C25B P1B Re1B 117.1(3)
C13B P1B Re1B 110.3(3)
O1B C1B Re1B 176.8(12)
O2B C2B Re1B 176.7(13)
C3B N1B C7B 120.0
C3B N1B Re1B 123.4(8)
C7B N1B Re1B 116.1(8)
C4B C3B N1B 120.0
C4B C3B H3B 120.0
N1B C3B H3B 120.0
C3B C4B C5B 120.0
C3B C4B H4B 120.0
C5B C4B H4B 120.0
C4B C5B C6B 120.0
C4B C5B H5B 120.0
C6B C5B H5B 120.0
C7B C6B C5B 120.0
C7B C6B H6B 120.0
C5B C6B H6B 120.0
C6B C7B N1B 120.0
C6B C7B C8B 123.2(10)
N1B C7B C8B 116.7(10)
C8B N2B C12B 120.0
C8B N2B Re1B 117.0(7)
C12B N2B Re1B 122.9(7)
N2B C8B C9B 120.0
N2B C8B C7B 114.6(9)
C9B C8B C7B 125.4(9)
C8B C9B C10B 120.0
C8B C9B H9B 120.0
C10B C9B H9B 120.0
C11B C10B C9B 120.0
C11B C10B H10B 120.0
C9B C10B H10B 120.0
C10B C11B C12B 120.0
C10B C11B H11B 120.0
C12B C11B H11B 120.0
C11B C12B N2B 120.0
C11B C12B H12B 120.0
N2B C12B H12B 120.0
C14B C13B C18B 120.0
C14B C13B P1B 117.7(7)
C18B C13B P1B 122.2(7)
C15B C14B C13B 120.0
C15B C14B H14B 120.0
C13B C14B H14B 120.0
C14B C15B C16B 120.0
C14B C15B H15B 120.0
C16B C15B H15B 120.0
C17B C16B C15B 120.0
C17B C16B H16B 120.0
C15B C16B H16B 120.0
C16B C17B C18B 120.0
C16B C17B H17B 120.0
C18B C17B H17B 120.0
C17B C18B C13B 120.0
C17B C18B H18B 120.0
C13B C18B H18B 120.0
C20B C19B C24B 120.0
C20B C19B P1B 125.2(9)
C24B C19B P1B 114.5(8)
C19B C20B C21B 120.0
C19B C20B H20B 120.0
C21B C20B H20B 120.0
C22B C21B C20B 120.0
C22B C21B H21B 120.0
C20B C21B H21B 120.0
C21B C22B C23B 120.0
C21B C22B H22B 120.0
C23B C22B H22B 120.0
C24B C23B C22B 120.0
C24B C23B H23B 120.0
C22B C23B H23B 120.0
C23B C24B C19B 120.0
C23B C24B H24B 120.0
C19B C24B H24B 120.0
C26B C25B C30B 120.0
C26B C25B P1B 119.3(5)
C30B C25B P1B 120.4(5)
C25B C26B C27B 120.0
C25B C26B H26B 120.0
C27B C26B H26B 120.0
C28B C27B C26B 120.0
C28B C27B H27B 120.0
C26B C27B H27B 120.0
C27B C28B C29B 120.0
C27B C28B P2B 120.6(5)
C29B C28B P2B 119.4(5)
C30B C29B C28B 120.0
C30B C29B H29B 120.0
C28B C29B H29B 120.0
C29B C30B C25B 120.0
C29B C30B H30B 120.0
C25B C30B H30B 120.0
C37B P2B C28B 105.4(5)
C37B P2B C31B 102.9(6)
C28B P2B C31B 104.7(4)
C37B P2B Re1C 117.4(5)
C28B P2B Re1C 111.4(3)
C31B P2B Re1C 113.8(4)
C32B C31B C36B 120.0
C32B C31B P2B 128.7(6)
C36B C31B P2B 111.1(6)
C31B C32B C33B 120.0
C31B C32B H32B 120.0
C33B C32B H32B 120.0
C34B C33B C32B 120.0
C34B C33B H33B 120.0
C32B C33B H33B 120.0
C35B C34B C33B 120.0
C35B C34B H34B 120.0
C33B C34B H34B 120.0
C34B C35B C36B 120.0
C34B C35B H35B 120.0
C36B C35B H35B 120.0
C35B C36B C31B 120.0
C35B C36B H36B 120.0
C31B C36B H36B 120.0
C38B C37B C42B 120.0
C38B C37B P2B 117.0(11)
C42B C37B P2B 122.9(11)
C37B C38B C39B 120.0
C37B C38B H38B 120.0
C39B C38B H38B 120.0
C38B C39B C40B 120.0
C38B C39B H39B 120.0
C40B C39B H39B 120.0
C41B C40B C39B 120.0
C41B C40B H40B 120.0
C39B C40B H40B 120.0
C40B C41B C42B 120.0
C40B C41B H41B 120.0
C42B C41B H41B 120.0
C41B C42B C37B 120.0
C41B C42B H42B 120.0
C37B C42B H42B 120.0
C1C Re1C C2C 91.8(5)
C1C Re1C N2C 97.7(4)
C2C Re1C N2C 170.5(5)
C1C Re1C N1C 171.2(5)
C2C Re1C N1C 97.1(5)
N2C Re1C N1C 73.5(4)
C1C Re1C P2B 90.6(4)
C2C Re1C P2B 90.9(4)
N2C Re1C P2B 88.3(3)
N1C Re1C P2B 89.6(2)
C1C Re1C P1C 90.4(4)
C2C Re1C P1C 89.9(4)
N2C Re1C P1C 90.8(3)
N1C Re1C P1C 89.3(2)
P2B Re1C P1C 178.66(12)
C13C P1C C25C 101.3(6)
C13C P1C C19C 104.8(8)
C25C P1C C19C 99.9(4)
C25C P1C C63C 97.5(14)
C19C P1C C63C 97.8(18)
C13C P1C Re1C 110.0(5)
C25C P1C Re1C 119.4(4)
C19C P1C Re1C 119.1(4)
C63C P1C Re1C 118.7(13)
C37C P2C C31C 98.6(4)
C37C P2C C28C 108.6(5)
C31C P2C C28C 100.3(4)
C37C P2C Re1D 113.3(3)
C31C P2C Re1D 120.2(4)
C28C P2C Re1D 113.9(3)
O1C C1C Re1C 177.5(12)
O2C C2C Re1C 175.9(13)
C3C N1C C7C 120.0
C3C N1C Re1C 121.9(6)
C7C N1C Re1C 118.1(6)
N1C C3C C4C 120.0
N1C C3C H3C 120.0
C4C C3C H3C 120.0
C3C C4C C5C 120.0
C3C C4C H4C 120.0
C5C C4C H4C 120.0
C6C C5C C4C 120.0
C6C C5C H5C 120.0
C4C C5C H5C 120.0
C5C C6C C7C 120.0
C5C C6C H6C 120.0
C7C C6C H6C 120.0
C8C C7C C6C 127.6(8)
C8C C7C N1C 112.4(8)
C6C C7C N1C 120.0
C8C N2C C12C 120.0
C8C N2C Re1C 115.5(3)
C12C N2C Re1C 124.5(3)
C7C C8C N2C 120.4(7)
C7C C8C C9C 119.6(7)
N2C C8C C9C 120.0
C10C C9C C8C 120.0
C10C C9C H9C 120.0
C8C C9C H9C 120.0
C11C C10C C9C 120.0
C11C C10C H10C 120.0
C9C C10C H10C 120.0
C10C C11C C12C 120.0
C10C C11C H11C 120.0
C12C C11C H11C 120.0
C11C C12C N2C 120.0
C11C C12C H12C 120.0
N2C C12C H12C 120.0
C14C C13C C18C 120.0
C14C C13C P1C 117.5(12)
C18C C13C P1C 122.0(11)
C15C C14C C13C 120.0
C15C C14C H14C 120.0
C13C C14C H14C 120.0
C16C C15C C14C 120.0
C16C C15C H15C 120.0
C14C C15C H15C 120.0
C15C C16C C17C 120.0
C15C C16C H16C 120.0
C17C C16C H16C 120.0
C18C C17C C16C 120.0
C18C C17C H17C 120.0
C16C C17C H17C 120.0
C17C C18C C13C 120.0
C17C C18C H18C 120.0
C13C C18C H18C 120.0
C64C C63C C68C 120.0
C64C C63C P1C 114(3)
C68C C63C P1C 125(3)
C65C C64C C63C 120.0
C65C C64C H64C 120.0
C63C C64C H64C 120.0
C66C C65C C64C 120.0
C66C C65C H65C 120.0
C64C C65C H65C 120.0
C65C C66C C67C 120.0
C65C C66C H66C 120.0
C67C C66C H66C 120.0
C66C C67C C68C 120.0
C66C C67C H67C 120.0
C68C C67C H67C 120.0
C67C C68C C63C 120.0
C67C C68C H68C 120.0
C63C C68C H68C 120.0
C20C C19C C24C 120.0
C74C C19C C70C 119.4(7)
C74C C19C P1C 121.6(12)
C20C C19C P1C 112.0(10)
C24C C19C P1C 128.0(10)
C70C C19C P1C 115.8(10)
C21C C20C C19C 120.0
C21C C20C H20C 120.0
C19C C20C H20C 120.0
C20C C21C C22C 120.0
C20C C21C H21C 120.0
C22C C21C H21C 120.0
C23C C22C C21C 120.0
C23C C22C H22C 120.0
C21C C22C H22C 120.0
C22C C23C C24C 120.0
C22C C23C H23C 120.0
C24C C23C H23C 120.0
C23C C24C C19C 120.0
C23C C24C H24C 120.0
C19C C24C H24C 120.0
C71C C70C C19C 120.1(8)
C71C C70C H70C 119.9
C19C C70C H70C 119.9
C70C C71C C72C 119.9(7)
C70C C71C H71C 120.0
C72C C71C H71C 120.0
C73C C72C C71C 120.0(7)
C73C C72C H72C 120.0
C71C C72C H72C 120.0
C74C C73C C72C 119.8(8)
C74C C73C H73C 120.1
C72C C73C H73C 120.1
C73C C74C C19C 120.4(7)
C73C C74C H74C 119.8
C19C C74C H74C 119.8
C26C C25C C30C 120.0
C26C C25C P1C 118.0(6)
C30C C25C P1C 121.9(6)
C25C C26C C27C 120.0
C25C C26C H26C 120.0
C27C C26C H26C 120.0
C26C C27C C28C 120.0
C26C C27C H27C 120.0
C28C C27C H27C 120.0
C29C C28C C27C 120.0
C29C C28C P2C 121.6(6)
C27C C28C P2C 118.4(6)
C30C C29C C28C 120.0
C30C C29C H29C 120.0
C28C C29C H29C 120.0
C29C C30C C25C 120.0
C29C C30C H30C 120.0
C25C C30C H30C 120.0
C32C C31C C36C 120.0
C32C C31C P2C 120.6(6)
C36C C31C P2C 119.4(6)
C33C C32C C31C 120.0
C33C C32C H32C 120.0
C31C C32C H32C 120.0
C32C C33C C34C 120.0
C32C C33C H33C 120.0
C34C C33C H33C 120.0
C35C C34C C33C 120.0
C35C C34C H34C 120.0
C33C C34C H34C 120.0
C36C C35C C34C 120.0
C36C C35C H35C 120.0
C34C C35C H35C 120.0
C35C C36C C31C 120.0
C35C C36C H36C 120.0
C31C C36C H36C 120.0
C38C C37C C42C 120.0
C38C C37C P2C 113.1(6)
C42C C37C P2C 126.8(6)
C37C C38C C39C 120.0
C37C C38C H38C 120.0
C39C C38C H38C 120.0
C40C C39C C38C 120.0
C40C C39C H39C 120.0
C38C C39C H39C 120.0
C41C C40C C39C 120.0
C41C C40C H40C 120.0
C39C C40C H40C 120.0
C40C C41C C42C 120.0
C40C C41C H41C 120.0
C42C C41C H41C 120.0
C41C C42C C37C 120.0
C41C C42C H42C 120.0
C37C C42C H42C 120.0
C1D Re1D C2D 92.1(6)
C1D Re1D N1D 172.5(5)
C2D Re1D N1D 95.4(5)
C1D Re1D N2D 97.0(5)
C2D Re1D N2D 170.8(5)
N1D Re1D N2D 75.4(4)
C1D Re1D P1D 90.9(4)
C2D Re1D P1D 90.5(3)
N1D Re1D P1D 88.9(2)
N2D Re1D P1D 88.58(19)
C1D Re1D P2C 93.0(4)
C2D Re1D P2C 90.6(3)
N1D Re1D P2C 87.1(2)
N2D Re1D P2C 89.69(19)
P1D Re1D P2C 175.92(15)
C37D P2D C28D 107.6(6)
C37D P2D C31D 109.0(8)
C28D P2D C31D 97.3(5)
C28D P2D C87D 94.2(8)
C31D P2D C87D 99.4(12)
C37D P2D Re1A 108.7(6)
C28D P2D Re1A 120.6(4)
C31D P2D Re1A 112.9(4)
C87D P2D Re1A 126.8(9)
O1D C1D Re1D 178.3(12)
O2D C2D Re1D 177.3(14)
C3D N1D C7D 120.0
C3D N1D Re1D 122.9(4)
C7D N1D Re1D 116.5(4)
C4D C3D N1D 120.0
C4D C3D H3D 120.0
N1D C3D H3D 120.0
C5D C4D C3D 120.0
C5D C4D H4D 120.0
C3D C4D H4D 120.0
C6D C5D C4D 120.0
C6D C5D H5D 120.0
C4D C5D H5D 120.0
C7D C6D C5D 120.0
C7D C6D H6D 120.0
C5D C6D H6D 120.0
C6D C7D N1D 120.0
C6D C7D C8D 122.5(7)
N1D C7D C8D 117.2(8)
C8D N2D C12D 120.0
C8D N2D Re1D 118.6(6)
C12D N2D Re1D 121.4(6)
C9D C8D N2D 120.0
C9D C8D C7D 129.2(9)
N2D C8D C7D 110.7(9)
C8D C9D C10D 120.0
C8D C9D H9D 120.0
C10D C9D H9D 120.0
C9D C10D C11D 120.0
C9D C10D H10D 120.0
C11D C10D H10D 120.0
C10D C11D C12D 120.0
C10D C11D H11D 120.0
C12D C11D H11D 120.0
C11D C12D N2D 120.0
C11D C12D H12D 120.0
N2D C12D H12D 120.0
C14D C13D C18D 120.0
C14D C13D P1D 121.9(6)
C18D C13D P1D 118.1(6)
C13D C14D C15D 120.0
C13D C14D H14D 120.0
C15D C14D H14D 120.0
C14D C15D C16D 120.0
C14D C15D H15D 120.0
C16D C15D H15D 120.0
C17D C16D C15D 120.0
C17D C16D H16D 120.0
C15D C16D H16D 120.0
C16D C17D C18D 120.0
C16D C17D H17D 120.0
C18D C17D H17D 120.0
C17D C18D C13D 120.0
C17D C18D H18D 120.0
C13D C18D H18D 120.0
C13D P1D C25D 98.6(4)
C13D P1D C19D 105.1(4)
C25D P1D C19D 109.6(4)
C13D P1D Re1D 119.7(4)
C25D P1D Re1D 112.4(3)
C19D P1D Re1D 110.6(3)
C20D C19D C24D 120.0
C20D C19D P1D 114.6(6)
C24D C19D P1D 125.2(6)
C21D C20D C19D 120.0
C21D C20D H20D 120.0
C19D C20D H20D 120.0
C22D C21D C20D 120.0
C22D C21D H21D 120.0
C20D C21D H21D 120.0
C21D C22D C23D 120.0
C21D C22D H22D 120.0
C23D C22D H22D 120.0
C24D C23D C22D 120.0
C24D C23D H23D 120.0
C22D C23D H23D 120.0
C23D C24D C19D 120.0
C23D C24D H24D 120.0
C19D C24D H24D 120.0
C26D C25D C30D 120.0
C26D C25D P1D 115.6(6)
C30D C25D P1D 124.4(6)
C25D C26D C27D 120.0
C25D C26D H26D 120.0
C27D C26D H26D 120.0
C28D C27D C26D 120.0
C28D C27D H27D 120.0
C26D C27D H27D 120.0
C27D C28D C29D 120.0
C27D C28D P2D 118.8(6)
C29D C28D P2D 120.9(6)
C30D C29D C28D 120.0
C30D C29D H29D 120.0
C28D C29D H29D 120.0
C29D C30D C25D 120.0
C29D C30D H30D 120.0
C25D C30D H30D 120.0
C32D C31D C36D 120.0
C32D C31D P2D 113.4(10)
C36D C31D P2D 125.9(10)
C31D C32D C33D 120.0
C31D C32D H32D 120.0
C33D C32D H32D 120.0
C34D C33D C32D 120.0
C34D C33D H33D 120.0
C32D C33D H33D 120.0
C33D C34D C35D 120.0
C33D C34D H34D 120.0
C35D C34D H34D 120.0
C36D C35D C34D 120.0
C36D C35D H35D 120.0
C34D C35D H35D 120.0
C35D C36D C31D 120.0
C35D C36D H36D 120.0
C31D C36D H36D 120.0
C38D C37D C42D 120.0
C38D C37D P2D 125.8(11)
C42D C37D P2D 113.9(11)
C39D C38D C37D 120.0
C39D C38D H38D 120.0
C37D C38D H38D 120.0
C40D C39D C38D 120.0
C40D C39D H39D 120.0
C38D C39D H39D 120.0
C39D C40D C41D 120.0
C39D C40D H40D 120.0
C41D C40D H40D 120.0
C42D C41D C40D 120.0
C42D C41D H41D 120.0
C40D C41D H41D 120.0
C41D C42D C37D 120.0
C41D C42D H42D 120.0
C37D C42D H42D 120.0
C88D C87D C92D 120.0
C88D C87D P2D 142(2)
C92D C87D P2D 98(2)
C89D C88D C87D 120.0
C89D C88D H88D 120.0
C87D C88D H88D 120.0
C88D C89D C90D 120.0
C88D C89D H89D 120.0
C90D C89D H89D 120.0
C91D C90D C89D 120.0
C91D C90D H90D 120.0
C89D C90D H90D 120.0
C92D C91D C90D 120.0
C92D C91D H91D 120.0
C90D C91D H91D 120.0
C91D C92D C87D 120.0
C91D C92D H92D 120.0
C87D C92D H92D 120.0
F5E P1E F3E 177.3(7)
F5E P1E F1E 94.6(8)
F3E P1E F1E 88.1(7)
F5E P1E F6E 86.7(7)
F3E P1E F6E 90.7(6)
F1E P1E F6E 178.5(7)
F5E P1E F4E 89.5(6)
F3E P1E F4E 91.3(5)
F1E P1E F4E 88.7(6)
F6E P1E F4E 92.2(5)
F5E P1E F2E 90.4(6)
F3E P1E F2E 88.7(6)
F1E P1E F2E 91.4(6)
F6E P1E F2E 87.7(5)
F4E P1E F2E 179.9(7)
F3F P1F F6F 89.7(7)
F3F P1F F1F 90.4(7)
F6F P1F F1F 179.8(13)
F3F P1F F2F 93.7(8)
F6F P1F F2F 86.2(10)
F1F P1F F2F 93.6(10)
F3F P1F F4F 87.9(8)
F6F P1F F4F 95.4(11)
F1F P1F F4F 84.8(8)
F2F P1F F4F 177.7(10)
F3F P1F F5F 176.6(8)
F6F P1F F5F 91.3(7)
F1F P1F F5F 88.6(7)
F2F P1F F5F 89.5(9)
F4F P1F F5F 88.8(8)
F5G P1G F3G 178.3(11)
F5G P1G F1G 95.7(10)
F3G P1G F1G 85.9(8)
F5G P1G F6G 85.9(9)
F3G P1G F6G 92.5(9)
F1G P1G F6G 178.3(10)
F5G P1G F4G 88.4(9)
F3G P1G F4G 91.1(9)
F1G P1G F4G 88.7(8)
F6G P1G F4G 91.8(9)
F5G P1G F2G 91.2(9)
F3G P1G F2G 89.4(9)
F1G P1G F2G 91.6(9)
F6G P1G F2G 87.9(8)
F4G P1G F2G 179.5(10)
F5H P1H F3H 178.0(12)
F5H P1H F1H 95.2(11)
F3H P1H F1H 86.6(9)
F5H P1H F6H 87.5(10)
F3H P1H F6H 90.7(9)
F1H P1H F6H 176.4(11)
F5H P1H F4H 88.3(9)
F3H P1H F4H 90.8(9)
F1H P1H F4H 90.1(9)
F6H P1H F4H 92.4(9)
F5H P1H F2H 89.5(10)
F3H P1H F2H 91.3(9)
F1H P1H F2H 92.0(9)
F6H P1H F2H 85.7(9)
F4H P1H F2H 177.1(11)
F5I P1I F3I 177.9(9)
F5I P1I F1I 95.1(9)
F3I P1I F1I 86.9(8)
F5I P1I F6I 87.3(8)
F3I P1I F6I 90.8(8)
F1I P1I F6I 177.5(9)
F5I P1I F4I 89.1(7)
F3I P1I F4I 91.7(8)
F1I P1I F4I 89.2(7)
F6I P1I F4I 91.7(7)
F5I P1I F2I 91.0(8)
F3I P1I F2I 88.1(7)
F1I P1I F2I 90.8(7)
F6I P1I F2I 88.3(7)
F4I P1I F2I 179.8(11)
F5J P1J F3J 177.5(11)
F5J P1J F1J 97.4(10)
F3J P1J F1J 85.2(9)
F5J P1J F6J 87.0(9)
F3J P1J F6J 90.5(9)
F1J P1J F6J 175.6(10)
F5J P1J F4J 87.5(8)
F3J P1J F4J 92.4(8)
F1J P1J F4J 88.2(8)
F6J P1J F4J 92.1(8)
F5J P1J F2J 91.5(8)
F3J P1J F2J 88.7(8)
F1J P1J F2J 91.8(8)
F6J P1J F2J 88.0(8)
F4J P1J F2J 179.0(9)
C2 C1 O1 106.2(14)
C2 C1 H1 110.5
O1 C1 H1 110.5
C2 C1 H2 110.5
O1 C1 H2 110.5
H1 C1 H2 108.7
C3 C2 C1 106.3(12)
C3 C2 H3 110.5
C1 C2 H3 110.5
C3 C2 H4 110.5
C1 C2 H4 110.5
H3 C2 H4 108.7
C2 C3 C4 107.0(13)
C2 C3 H5 110.3
C4 C3 H5 110.3
C2 C3 H6 110.3
C4 C3 H6 110.3
H5 C3 H6 108.6
O1 C4 C3 105.8(15)
O1 C4 H7 110.6
C3 C4 H7 110.6
O1 C4 H8 110.6
C3 C4 H8 110.6
H7 C4 H8 108.7
C4 O1 C1 103.5(14)
O2 C5 C6 104.8(13)
O2 C5 H9 110.8
C6 C5 H9 110.8
O2 C5 H10 110.8
C6 C5 H10 110.8
H9 C5 H10 108.9
C5 C6 C7 99.3(14)
C5 C6 H11 111.9
C7 C6 H11 111.9
C5 C6 H12 111.9
C7 C6 H12 111.9
H11 C6 H12 109.6
C8 C7 C6 103.4(15)
C8 C7 H13 111.1
C6 C7 H13 111.1
C8 C7 H14 111.1
C6 C7 H14 111.1
H13 C7 H14 109.0
O2 C8 C7 105.3(14)
O2 C8 H15 110.7
C7 C8 H15 110.7
O2 C8 H16 110.7
C7 C8 H16 110.7
H15 C8 H16 108.8
C8 O2 C5 106.5(12)
O3 C9 C10 104.0(14)
O3 C9 H17 110.9
C10 C9 H17 110.9
O3 C9 H18 110.9
C10 C9 H18 110.9
H17 C9 H18 109.0
C9 C10 C11 108.7(13)
C9 C10 H19 110.0
C11 C10 H19 110.0
C9 C10 H20 110.0
C11 C10 H20 110.0
H19 C10 H20 108.3
C12 C11 C10 102.5(15)
C12 C11 H21 111.3
C10 C11 H21 111.3
C12 C11 H22 111.3
C10 C11 H22 111.3
H21 C11 H22 109.2
C11 C12 O3 103.3(18)
C11 C12 H23 111.1
O3 C12 H23 111.1
C11 C12 H24 111.1
O3 C12 H24 111.1
H23 C12 H24 109.1
C9 O3 C12 103.7(17)
C16 C13 C15 107.5(12)
C16 C13 H25 110.2
C15 C13 H25 110.2
C16 C13 H26 110.2
C15 C13 H26 110.2
H25 C13 H26 108.5
O4 C14 C16 102.3(13)
O4 C14 H27 111.3
C16 C14 H27 111.3
O4 C14 H28 111.3
C16 C14 H28 111.3
H27 C14 H28 109.2
C13 C15 O4 106.1(11)
C13 C15 H29 110.5
O4 C15 H29 110.5
C13 C15 H30 110.5
O4 C15 H30 110.5
H29 C15 H30 108.7
C13 C16 C14 101.7(13)
C13 C16 H31 111.4
C14 C16 H31 111.4
C13 C16 H32 111.4
C14 C16 H32 111.4
H31 C16 H32 109.3
C14 O4 C15 102.1(12)
C18 C17 O5 101.3(16)
C18 C17 H33 111.5
O5 C17 H33 111.5
C18 C17 H34 111.5
O5 C17 H34 111.5
H33 C17 H34 109.3
C17 C18 C19 97.5(14)
C17 C18 H35 112.3
C19 C18 H35 112.3
C17 C18 H36 112.3
C19 C18 H36 112.3
H35 C18 H36 109.9
C20 C19 C18 99.0(16)
C20 C19 H37 112.0
C18 C19 H37 112.0
C20 C19 H38 112.0
C18 C19 H38 112.0
H37 C19 H38 109.7
C19 C20 O5 105.9(14)
C19 C20 H39 110.6
O5 C20 H39 110.6
C19 C20 H40 110.6
O5 C20 H40 110.6
H39 C20 H40 108.7
C20 O5 C17 103.3(13)
O6 C21 C22 101.8(19)
O6 C21 H41 111.4
C22 C21 H41 111.4
O6 C21 H42 111.4
C22 C21 H42 111.4
H41 C21 H42 109.3
C23 C22 C21 103.5(19)
C23 C22 H43 111.1
C21 C22 H43 111.1
C23 C22 H44 111.1
C21 C22 H44 111.1
H43 C22 H44 109.0
C24 C23 C22 103.7(15)
C24 C23 H45 111.0
C22 C23 H45 111.0
C24 C23 H46 111.0
C22 C23 H46 111.0
H45 C23 H46 109.0
C23 C24 O6 108.1(13)
C23 C24 H47 110.1
O6 C24 H47 110.1
C23 C24 H48 110.1
O6 C24 H48 110.1
H47 C24 H48 108.4
C24 O6 C21 104.1(16)

loop_
_geom_bond_atom_site_label_1
_geom_bond_atom_site_label_2
_geom_bond_distance
Re1A C2A 1.904(16)
Re1A C1A 1.908(14)
Re1A N1A 2.169(6)
Re1A N2A 2.174(7)
Re1A P2D 2.414(4)
Re1A P1A 2.430(4)
P1A C19A 1.795(9)
P1A C13A 1.842(7)
P1A C25A 1.856(6)
P2A C87A 1.803(15)
P2A C31A 1.842(12)
P2A C37A 1.860(11)
P2A C28A 1.861(6)
P2A C81A 1.94(3)
P2A Re1B 2.433(3)
C1A O1A 1.160(13)
C2A O2A 1.170(14)
N1A C3A 1.3900
N1A C7A 1.3900
C3A C4A 1.3900
C3A H3A 0.9500
C4A C5A 1.3900
C4A H4A 0.9500
C5A C6A 1.3900
C5A H5A 0.9500
C6A C7A 1.3900
C6A H6A 0.9500
C7A C8A 1.433(11)
N2A C8A 1.3900
N2A C12A 1.3900
C8A C9A 1.3900
C9A C10A 1.3900
C9A H9A 0.9500
C10A C11A 1.3900
C10A H10A 0.9500
C11A C12A 1.3900
C11A H11A 0.9500
C12A H12A 0.9500
C13A C14A 1.3900
C13A C18A 1.3900
C14A C15A 1.3900
C14A H14A 0.9500
C15A C16A 1.3900
C15A H15A 0.9500
C16A C17A 1.3900
C16A H16A 0.9500
C17A C18A 1.3900
C17A H17A 0.9500
C18A H18A 0.9500
C19A C20A 1.3900
C19A C24A 1.3900
C20A C21A 1.3900
C20A H20A 0.9500
C21A C22A 1.3900
C21A H21A 0.9500
C22A C23A 1.3900
C22A H22A 0.9500
C23A C24A 1.3900
C23A H23A 0.9500
C24A H24A 0.9500
C25A C26A 1.3900
C25A C30A 1.3900
C26A C27A 1.3900
C26A H26A 0.9500
C27A C28A 1.3900
C27A H27A 0.9500
C28A C29A 1.3900
C29A C30A 1.3900
C29A H29A 0.9500
C30A H30A 0.9500
C31A C32A 1.3900
C31A C36A 1.3900
C32A C33A 1.3900
C32A H32A 0.9500
C33A C34A 1.3900
C33A H33A 0.9500
C34A C35A 1.3900
C34A H34A 0.9500
C35A C36A 1.3900
C35A H35A 0.9500
C36A H36A 0.9500
C81A C82A 1.3900
C81A C86A 1.3900
C82A C83A 1.3900
C82A H82A 0.9500
C83A C84A 1.3900
C83A H83A 0.9500
C84A C85A 1.3900
C84A H84A 0.9500
C85A C86A 1.3900
C85A H85A 0.9500
C86A H86A 0.9500
C37A C38A 1.3900
C37A C42A 1.3900
C38A C39A 1.3900
C38A H38A 0.9500
C39A C40A 1.3900
C39A H39A 0.9500
C40A C41A 1.3900
C40A H40A 0.9500
C41A C42A 1.3900
C41A H41A 0.9500
C42A H42A 0.9500
C87A C88A 1.3900
C87A C92A 1.3900
C88A C89A 1.3900
C88A H88A 0.9500
C89A C90A 1.3900
C89A H89A 0.9500
C90A C91A 1.3900
C90A H90A 0.9500
C91A C92A 1.3900
C91A H91A 0.9500
C92A H92A 0.9500
Re1B C1B 1.925(15)
Re1B C2B 1.96(2)
Re1B N1B 2.164(9)
Re1B N2B 2.176(8)
Re1B P1B 2.440(3)
P1B C19B 1.833(9)
P1B C25B 1.840(6)
P1B C13B 1.852(9)
C1B O1B 1.155(13)
C2B O2B 1.127(17)
N1B C3B 1.3900
N1B C7B 1.3900
C3B C4B 1.3900
C3B H3B 0.9500
C4B C5B 1.3900
C4B H4B 0.9500
C5B C6B 1.3900
C5B H5B 0.9500
C6B C7B 1.3900
C6B H6B 0.9500
C7B C8B 1.419(14)
N2B C8B 1.3900
N2B C12B 1.3900
C8B C9B 1.3900
C9B C10B 1.3900
C9B H9B 0.9500
C10B C11B 1.3900
C10B H10B 0.9500
C11B C12B 1.3900
C11B H11B 0.9500
C12B H12B 0.9500
C13B C14B 1.3900
C13B C18B 1.3900
C14B C15B 1.3900
C14B H14B 0.9500
C15B C16B 1.3900
C15B H15B 0.9500
C16B C17B 1.3900
C16B H16B 0.9500
C17B C18B 1.3900
C17B H17B 0.9500
C18B H18B 0.9500
C19B C20B 1.3900
C19B C24B 1.3900
C20B C21B 1.3900
C20B H20B 0.9500
C21B C22B 1.3900
C21B H21B 0.9500
C22B C23B 1.3900
C22B H22B 0.9500
C23B C24B 1.3900
C23B H23B 0.9500
C24B H24B 0.9500
C25B C26B 1.3900
C25B C30B 1.3900
C26B C27B 1.3900
C26B H26B 0.9500
C27B C28B 1.3900
C27B H27B 0.9500
C28B C29B 1.3900
C28B P2B 1.864(6)
C29B C30B 1.3900
C29B H29B 0.9500
C30B H30B 0.9500
P2B C37B 1.837(10)
P2B C31B 1.910(8)
P2B Re1C 2.417(4)
C31B C32B 1.3900
C31B C36B 1.3900
C32B C33B 1.3900
C32B H32B 0.9500
C33B C34B 1.3900
C33B H33B 0.9500
C34B C35B 1.3900
C34B H34B 0.9500
C35B C36B 1.3900
C35B H35B 0.9500
C36B H36B 0.9500
C37B C38B 1.3900
C37B C42B 1.3900
C38B C39B 1.3900
C38B H38B 0.9500
C39B C40B 1.3900
C39B H39B 0.9500
C40B C41B 1.3900
C40B H40B 0.9500
C41B C42B 1.3900
C41B H41B 0.9500
C42B H42B 0.9500
Re1C C1C 1.893(13)
Re1C C2C 1.917(16)
Re1C N2C 2.153(7)
Re1C N1C 2.196(7)
Re1C P1C 2.422(4)
P1C C13C 1.814(15)
P1C C25C 1.851(6)
P1C C19C 1.919(10)
P1C C63C 1.93(4)
P2C C37C 1.819(8)
P2C C31C 1.827(8)
P2C C28C 1.865(6)
P2C Re1D 2.425(3)
C1C O1C 1.169(13)
C2C O2C 1.158(15)
N1C C3C 1.3900
N1C C7C 1.3900
C3C C4C 1.3900
C3C H3C 0.9500
C4C C5C 1.3900
C4C H4C 0.9500
C5C C6C 1.3900
C5C H5C 0.9500
C6C C7C 1.3900
C6C H6C 0.9500
C7C C8C 1.366(10)
N2C C8C 1.3900
N2C C12C 1.3900
C8C C9C 1.3900
C9C C10C 1.3900
C9C H9C 0.9500
C10C C11C 1.3900
C10C H10C 0.9500
C11C C12C 1.3900
C11C H11C 0.9500
C12C H12C 0.9500
C13C C14C 1.3900
C13C C18C 1.3900
C14C C15C 1.3900
C14C H14C 0.9500
C15C C16C 1.3900
C15C H15C 0.9500
C16C C17C 1.3900
C16C H16C 0.9500
C17C C18C 1.3900
C17C H17C 0.9500
C18C H18C 0.9500
C63C C64C 1.3900
C63C C68C 1.3900
C64C C65C 1.3900
C64C H64C 0.9500
C65C C66C 1.3900
C65C H65C 0.9500
C66C C67C 1.3900
C66C H66C 0.9500
C67C C68C 1.3900
C67C H67C 0.9500
C68C H68C 0.9500
C19C C74C 1.390(9)
C19C C20C 1.3900
C19C C24C 1.3900
C19C C70C 1.393(9)
C20C C21C 1.3900
C20C H20C 0.9500
C21C C22C 1.3900
C21C H21C 0.9500
C22C C23C 1.3900
C22C H22C 0.9500
C23C C24C 1.3900
C23C H23C 0.9500
C24C H24C 0.9500
C70C C71C 1.389(9)
C70C H70C 0.9500
C71C C72C 1.390(9)
C71C H71C 0.9500
C72C C73C 1.388(9)
C72C H72C 0.9500
C73C C74C 1.387(9)
C73C H73C 0.9500
C74C H74C 0.9500
C25C C26C 1.3900
C25C C30C 1.3900
C26C C27C 1.3900
C26C H26C 0.9500
C27C C28C 1.3900
C27C H27C 0.9500
C28C C29C 1.3900
C29C C30C 1.3900
C29C H29C 0.9500
C30C H30C 0.9500
C31C C32C 1.3900
C31C C36C 1.3900
C32C C33C 1.3900
C32C H32C 0.9500
C33C C34C 1.3900
C33C H33C 0.9500
C34C C35C 1.3900
C34C H34C 0.9500
C35C C36C 1.3900
C35C H35C 0.9500
C36C H36C 0.9500
C37C C38C 1.3900
C37C C42C 1.3900
C38C C39C 1.3900
C38C H38C 0.9500
C39C C40C 1.3900
C39C H39C 0.9500
C40C C41C 1.3900
C40C H40C 0.9500
C41C C42C 1.3900
C41C H41C 0.9500
C42C H42C 0.9500
Re1D C1D 1.714(18)
Re1D C2D 1.960(17)
Re1D N1D 2.119(9)
Re1D N2D 2.178(7)
Re1D P1D 2.405(3)
P2D C37D 1.816(13)
P2D C28D 1.836(6)
P2D C31D 1.859(10)
P2D C87D 1.90(2)
C1D O1D 1.282(15)
C2D O2D 1.146(16)
N1D C3D 1.3900
N1D C7D 1.3900
C3D C4D 1.3900
C3D H3D 0.9500
C4D C5D 1.3900
C4D H4D 0.9500
C5D C6D 1.3900
C5D H5D 0.9500
C6D C7D 1.3900
C6D H6D 0.9500
C7D C8D 1.485(11)
N2D C8D 1.3900
N2D C12D 1.3900
C8D C9D 1.3900
C9D C10D 1.3900
C9D H9D 0.9500
C10D C11D 1.3900
C10D H10D 0.9500
C11D C12D 1.3900
C11D H11D 0.9500
C12D H12D 0.9500
C13D C14D 1.3900
C13D C18D 1.3900
C13D P1D 1.820(8)
C14D C15D 1.3900
C14D H14D 0.9500
C15D C16D 1.3900
C15D H15D 0.9500
C16D C17D 1.3900
C16D H16D 0.9500
C17D C18D 1.3900
C17D H17D 0.9500
C18D H18D 0.9500
P1D C25D 1.877(6)
P1D C19D 1.877(8)
C19D C20D 1.3900
C19D C24D 1.3900
C20D C21D 1.3900
C20D H20D 0.9500
C21D C22D 1.3900
C21D H21D 0.9500
C22D C23D 1.3900
C22D H22D 0.9500
C23D C24D 1.3900
C23D H23D 0.9500
C24D H24D 0.9500
C25D C26D 1.3900
C25D C30D 1.3900
C26D C27D 1.3900
C26D H26D 0.9500
C27D C28D 1.3900
C27D H27D 0.9500
C28D C29D 1.3900
C29D C30D 1.3900
C29D H29D 0.9500
C30D H30D 0.9500
C31D C32D 1.3900
C31D C36D 1.3900
C32D C33D 1.3900
C32D H32D 0.9500
C33D C34D 1.3900
C33D H33D 0.9500
C34D C35D 1.3900
C34D H34D 0.9500
C35D C36D 1.3900
C35D H35D 0.9500
C36D H36D 0.9500
C37D C38D 1.3900
C37D C42D 1.3900
C38D C39D 1.3900
C38D H38D 0.9500
C39D C40D 1.3900
C39D H39D 0.9500
C40D C41D 1.3900
C40D H40D 0.9500
C41D C42D 1.3900
C41D H41D 0.9500
C42D H42D 0.9500
C87D C88D 1.3900
C87D C92D 1.3900
C88D C89D 1.3900
C88D H88D 0.9500
C89D C90D 1.3900
C89D H89D 0.9500
C90D C91D 1.3900
C90D H90D 0.9500
C91D C92D 1.3900
C91D H91D 0.9500
C92D H92D 0.9500
P1E F5E 1.485(10)
P1E F3E 1.500(8)
P1E F1E 1.519(9)
P1E F6E 1.531(8)
P1E F4E 1.531(8)
P1E F2E 1.553(9)
P1F F3F 1.513(11)
P1F F6F 1.537(11)
P1F F1F 1.543(10)
P1F F2F 1.554(14)
P1F F4F 1.569(13)
P1F F5F 1.582(11)
P1G F5G 1.482(11)
P1G F3G 1.485(10)
P1G F1G 1.518(10)
P1G F6G 1.518(10)
P1G F4G 1.525(10)
P1G F2G 1.533(10)
P1H F5H 1.487(11)
P1H F3H 1.488(11)
P1H F1H 1.514(11)
P1H F6H 1.523(10)
P1H F4H 1.528(10)
P1H F2H 1.534(10)
P1I F5I 1.485(11)
P1I F3I 1.495(10)
P1I F1I 1.518(10)
P1I F6I 1.524(9)
P1I F4I 1.528(9)
P1I F2I 1.541(10)
P1J F5J 1.479(11)
P1J F3J 1.494(10)
P1J F1J 1.510(10)
P1J F6J 1.526(10)
P1J F4J 1.529(10)
P1J F2J 1.538(10)
C1 C2 1.494(19)
C1 O1 1.497(19)
C1 H1 0.9900
C1 H2 0.9900
C2 C3 1.491(18)
C2 H3 0.9900
C2 H4 0.9900
C3 C4 1.494(18)
C3 H5 0.9900
C3 H6 0.9900
C4 O1 1.49(2)
C4 H7 0.9900
C4 H8 0.9900
C5 O2 1.466(15)
C5 C6 1.468(15)
C5 H9 0.9900
C5 H10 0.9900
C6 C7 1.495(16)
C6 H11 0.9900
C6 H12 0.9900
C7 C8 1.455(16)
C7 H13 0.9900
C7 H14 0.9900
C8 O2 1.452(16)
C8 H15 0.9900
C8 H16 0.9900
C9 O3 1.414(18)
C9 C10 1.421(18)
C9 H17 0.9900
C9 H18 0.9900
C10 C11 1.425(18)
C10 H19 0.9900
C10 H20 0.9900
C11 C12 1.419(19)
C11 H21 0.9900
C11 H22 0.9900
C12 O3 1.422(18)
C12 H23 0.9900
C12 H24 0.9900
C13 C16 1.509(16)
C13 C15 1.540(16)
C13 H25 0.9900
C13 H26 0.9900
C14 O4 1.544(16)
C14 C16 1.568(17)
C14 H27 0.9900
C14 H28 0.9900
C15 O4 1.548(16)
C15 H29 0.9900
C15 H30 0.9900
C16 H31 0.9900
C16 H32 0.9900
C17 C18 1.448(17)
C17 O5 1.466(16)
C17 H33 0.9900
C17 H34 0.9900
C18 C19 1.469(17)
C18 H35 0.9900
C18 H36 0.9900
C19 C20 1.452(17)
C19 H37 0.9900
C19 H38 0.9900
C20 O5 1.457(16)
C20 H39 0.9900
C20 H40 0.9900
C21 O6 1.447(17)
C21 C22 1.452(17)
C21 H41 0.9900
C21 H42 0.9900
C22 C23 1.435(17)
C22 H43 0.9900
C22 H44 0.9900
C23 C24 1.435(16)
C23 H45 0.9900
C23 H46 0.9900
C24 O6 1.447(16)
C24 H47 0.9900
C24 H48 0.9900

loop_
_geom_torsion_atom_site_label_1
_geom_torsion_atom_site_label_2
_geom_torsion_atom_site_label_3
_geom_torsion_atom_site_label_4
_geom_torsion
C7A N1A C3A C4A 0.0
Re1A N1A C3A C4A -173.3(6)
N1A C3A C4A C5A 0.0
C3A C4A C5A C6A 0.0
C4A C5A C6A C7A 0.0
C5A C6A C7A N1A 0.0
C5A C6A C7A C8A -174.3(10)
C3A N1A C7A C6A 0.0
Re1A N1A C7A C6A 173.8(5)
C3A N1A C7A C8A 174.8(9)
Re1A N1A C7A C8A -11.4(8)
C12A N2A C8A C9A 0.0
Re1A N2A C8A C9A 177.5(6)
C12A N2A C8A C7A 177.1(10)
Re1A N2A C8A C7A -5.3(9)
C6A C7A C8A N2A -174.5(5)
N1A C7A C8A N2A 11.0(10)
C6A C7A C8A C9A 2.5(11)
N1A C7A C8A C9A -172.0(6)
N2A C8A C9A C10A 0.0
C7A C8A C9A C10A -176.9(10)
C8A C9A C10A C11A 0.0
C9A C10A C11A C12A 0.0
C10A C11A C12A N2A 0.0
C8A N2A C12A C11A 0.0
Re1A N2A C12A C11A -177.3(7)
C19A P1A C13A C14A -105.7(7)
C25A P1A C13A C14A 1.6(8)
Re1A P1A C13A C14A 126.4(6)
C19A P1A C13A C18A 72.1(6)
C25A P1A C13A C18A 179.4(5)
Re1A P1A C13A C18A -55.8(6)
C18A C13A C14A C15A 0.0
P1A C13A C14A C15A 177.7(8)
C13A C14A C15A C16A 0.0
C14A C15A C16A C17A 0.0
C15A C16A C17A C18A 0.0
C16A C17A C18A C13A 0.0
C14A C13A C18A C17A 0.0
P1A C13A C18A C17A -177.9(8)
C13A P1A C19A C20A 51.7(6)
C25A P1A C19A C20A -57.1(5)
Re1A P1A C19A C20A 179.4(4)
C13A P1A C19A C24A -124.4(6)
C25A P1A C19A C24A 126.7(5)
Re1A P1A C19A C24A 3.2(6)
C24A C19A C20A C21A 0.0
P1A C19A C20A C21A -176.3(6)
C19A C20A C21A C22A 0.0
C20A C21A C22A C23A 0.0
C21A C22A C23A C24A 0.0
C22A C23A C24A C19A 0.0
C20A C19A C24A C23A 0.0
P1A C19A C24A C23A 176.0(7)
C19A P1A C25A C26A 153.8(5)
C13A P1A C25A C26A 50.1(6)
Re1A P1A C25A C26A -78.5(5)
C19A P1A C25A C30A -31.4(6)
C13A P1A C25A C30A -135.1(5)
Re1A P1A C25A C30A 96.4(5)
C30A C25A C26A C27A 0.0
P1A C25A C26A C27A 174.8(6)
C25A C26A C27A C28A 0.0
C26A C27A C28A C29A 0.0
C26A C27A C28A P2A 174.6(6)
C87A P2A C28A C27A -84.6(10)
C31A P2A C28A C27A 32.4(6)
C37A P2A C28A C27A -73.5(7)
C81A P2A C28A C27A 27.1(9)
Re1B P2A C28A C27A 155.7(4)
C87A P2A C28A C29A 89.9(10)
C31A P2A C28A C29A -153.1(6)
C37A P2A C28A C29A 101.1(7)
C81A P2A C28A C29A -158.4(9)
Re1B P2A C28A C29A -29.7(6)
C27A C28A C29A C30A 0.0
P2A C28A C29A C30A -174.4(6)
C28A C29A C30A C25A 0.0
C26A C25A C30A C29A 0.0
P1A C25A C30A C29A -174.8(6)
C37A P2A C31A C32A 144.1(9)
C28A P2A C31A C32A 45.1(9)
Re1B P2A C31A C32A -80.3(9)
C37A P2A C31A C36A -42.4(8)
C28A P2A C31A C36A -141.4(6)
Re1B P2A C31A C36A 93.2(7)
C36A C31A C32A C33A 0.0
P2A C31A C32A C33A 173.4(10)
C31A C32A C33A C34A 0.0
C32A C33A C34A C35A 0.0
C33A C34A C35A C36A 0.0
C34A C35A C36A C31A 0.0
C32A C31A C36A C35A 0.0
P2A C31A C36A C35A -173.7(9)
C86A C81A C82A C83A 0.0
P2A C81A C82A C83A 154(2)
C81A C82A C83A C84A 0.0
C82A C83A C84A C85A 0.0
C83A C84A C85A C86A 0.0
C84A C85A C86A C81A 0.0
C82A C81A C86A C85A 0.0
P2A C81A C86A C85A -153(2)
C31A P2A C37A C38A 142.2(8)
C28A P2A C37A C38A -112.1(8)
Re1B P2A C37A C38A 12.9(10)
C31A P2A C37A C42A -38.7(10)
C28A P2A C37A C42A 67.0(9)
Re1B P2A C37A C42A -167.9(7)
C42A C37A C38A C39A 0.0
P2A C37A C38A C39A 179.2(10)
C37A C38A C39A C40A 0.0
C38A C39A C40A C41A 0.0
C39A C40A C41A C42A 0.0
C40A C41A C42A C37A 0.0
C38A C37A C42A C41A 0.0
P2A C37A C42A C41A -179.1(11)
C28A P2A C87A C88A -26.6(17)
C81A P2A C87A C88A -121.6(16)
Re1B P2A C87A C88A 99.1(14)
C28A P2A C87A C92A 148.0(11)
C81A P2A C87A C92A 52.9(16)
Re1B P2A C87A C92A -86.4(12)
C92A C87A C88A C89A 0.0
P2A C87A C88A C89A 174.6(19)
C87A C88A C89A C90A 0.0
C88A C89A C90A C91A 0.0
C89A C90A C91A C92A 0.0
C90A C91A C92A C87A 0.0
C88A C87A C92A C91A 0.0
P2A C87A C92A C91A -174.5(19)
C7B N1B C3B C4B 0.0
Re1B N1B C3B C4B -171.5(6)
N1B C3B C4B C5B 0.0
C3B C4B C5B C6B 0.0
C4B C5B C6B C7B 0.0
C5B C6B C7B N1B 0.0
C5B C6B C7B C8B -177.7(10)
C3B N1B C7B C6B 0.0
Re1B N1B C7B C6B 172.1(6)
C3B N1B C7B C8B 177.9(9)
Re1B N1B C7B C8B -10.0(8)
C12B N2B C8B C9B 0.0
Re1B N2B C8B C9B 175.8(5)
C12B N2B C8B C7B 177.3(9)
Re1B N2B C8B C7B -6.9(7)
C6B C7B C8B N2B -171.2(5)
N1B C7B C8B N2B 11.0(9)
C6B C7B C8B C9B 5.9(11)
N1B C7B C8B C9B -171.9(5)
N2B C8B C9B C10B 0.0
C7B C8B C9B C10B -177.0(10)
C8B C9B C10B C11B 0.0
C9B C10B C11B C12B 0.0
C10B C11B C12B N2B 0.0
C8B N2B C12B C11B 0.0
Re1B N2B C12B C11B -175.6(6)
C19B P1B C13B C14B 42.2(6)
C25B P1B C13B C14B 142.5(5)
Re1B P1B C13B C14B -91.5(5)
C19B P1B C13B C18B -142.2(6)
C25B P1B C13B C18B -41.8(6)
Re1B P1B C13B C18B 84.2(6)
C18B C13B C14B C15B 0.0
P1B C13B C14B C15B 175.7(7)
C13B C14B C15B C16B 0.0
C14B C15B C16B C17B 0.0
C15B C16B C17B C18B 0.0
C16B C17B C18B C13B 0.0
C14B C13B C18B C17B 0.0
P1B C13B C18B C17B -175.6(7)
C25B P1B C19B C20B -71.4(5)
C13B P1B C19B C20B 34.2(5)
Re1B P1B C19B C20B 160.0(3)
C25B P1B C19B C24B 101.6(6)
C13B P1B C19B C24B -152.7(5)
Re1B P1B C19B C24B -26.9(7)
C24B C19B C20B C21B 0.0
P1B C19B C20B C21B 172.7(7)
C19B C20B C21B C22B 0.0
C20B C21B C22B C23B 0.0
C21B C22B C23B C24B 0.0
C22B C23B C24B C19B 0.0
C20B C19B C24B C23B 0.0
P1B C19B C24B C23B -173.5(7)
C19B P1B C25B C26B 73.3(6)
C13B P1B C25B C26B -32.4(6)
Re1B P1B C25B C26B -154.0(4)
C19B P1B C25B C30B -99.8(6)
C13B P1B C25B C30B 154.5(5)
Re1B P1B C25B C30B 33.0(7)
C30B C25B C26B C27B 0.0
P1B C25B C26B C27B -173.1(7)
C25B C26B C27B C28B 0.0
C26B C27B C28B C29B 0.0
C26B C27B C28B P2B 177.8(7)
C27B C28B C29B C30B 0.0
P2B C28B C29B C30B -177.8(7)
C28B C29B C30B C25B 0.0
C26B C25B C30B C29B 0.0
P1B C25B C30B C29B 173.0(7)
C27B C28B P2B C37B -153.4(7)
C29B C28B P2B C37B 24.5(7)
C27B C28B P2B C31B -45.3(7)
C29B C28B P2B C31B 132.6(6)
C27B C28B P2B Re1C 78.2(5)
C29B C28B P2B Re1C -104.0(5)
C36B C31B C32B C33B 0.0
P2B C31B C32B C33B 175.0(10)
C31B C32B C33B C34B 0.0
C32B C33B C34B C35B 0.0
C33B C34B C35B C36B 0.0
C34B C35B C36B C31B 0.0
C32B C31B C36B C35B 0.0
P2B C31B C36B C35B -175.9(9)
C28B P2B C37B C38B 62.0(6)
C31B P2B C37B C38B -47.4(6)
Re1C P2B C37B C38B -173.2(4)
C28B P2B C37B C42B -115.7(6)
C31B P2B C37B C42B 134.9(6)
Re1C P2B C37B C42B 9.1(6)
C42B C37B C38B C39B 0.0
P2B C37B C38B C39B -177.7(7)
C37B C38B C39B C40B 0.0
C38B C39B C40B C41B 0.0
C39B C40B C41B C42B 0.0
C40B C41B C42B C37B 0.0
C38B C37B C42B C41B 0.0
P2B C37B C42B C41B 177.6(7)
C7C N1C C3C C4C 0.0
Re1C N1C C3C C4C 178.4(6)
N1C C3C C4C C5C 0.0
C3C C4C C5C C6C 0.0
C4C C5C C6C C7C 0.0
C5C C6C C7C C8C 177.1(13)
C5C C6C C7C N1C 0.0
C3C N1C C7C C8C -177.5(11)
Re1C N1C C7C C8C 4.0(10)
C3C N1C C7C C6C 0.0
Re1C N1C C7C C6C -178.5(6)
C6C C7C C8C N2C -179.8(6)
N1C C7C C8C N2C -2.5(12)
C6C C7C C8C C9C -2.1(13)
N1C C7C C8C C9C 175.2(6)
C12C N2C C8C C7C 177.7(12)
Re1C N2C C8C C7C -0.2(10)
C12C N2C C8C C9C 0.0
Re1C N2C C8C C9C -177.9(6)
C7C C8C C9C C10C -177.7(12)
N2C C8C C9C C10C 0.0
C8C C9C C10C C11C 0.0
C9C C10C C11C C12C 0.0
C10C C11C C12C N2C 0.0
C8C N2C C12C C11C 0.0
Re1C N2C C12C C11C 177.7(7)
C25C P1C C13C C14C -41.8(10)
C19C P1C C13C C14C -145.3(9)
Re1C P1C C13C C14C 85.6(9)
C25C P1C C13C C18C 146.0(10)
C19C P1C C13C C18C 42.5(12)
Re1C P1C C13C C18C -86.7(11)
C18C C13C C14C C15C 0.0
P1C C13C C14C C15C -172.4(11)
C13C C14C C15C C16C 0.0
C14C C15C C16C C17C 0.0
C15C C16C C17C C18C 0.0
C16C C17C C18C C13C 0.0
C14C C13C C18C C17C 0.0
P1C C13C C18C C17C 172.0(12)
C68C C63C C64C C65C 0.0
P1C C63C C64C C65C -168(3)
C63C C64C C65C C66C 0.0
C64C C65C C66C C67C 0.0
C65C C66C C67C C68C 0.0
C66C C67C C68C C63C 0.0
C64C C63C C68C C67C 0.0
P1C C63C C68C C67C 167(3)
C24C C19C C20C C21C 0.0
P1C C19C C20C C21C -178.6(8)
C19C C20C C21C C22C 0.0
C20C C21C C22C C23C 0.0
C21C C22C C23C C24C 0.0
C22C C23C C24C C19C 0.0
C20C C19C C24C C23C 0.0
P1C C19C C24C C23C 178.4(9)
C74C C19C C70C C71C -6(4)
P1C C19C C70C C71C -166(2)
C19C C70C C71C C72C 4(3)
C70C C71C C72C C73C 1(2)
C71C C72C C73C C74C -4(4)
C72C C73C C74C C19C 3(5)
C70C C19C C74C C73C 2(4)
P1C C19C C74C C73C 161(2)
C13C P1C C25C C26C -58.5(7)
C19C P1C C25C C26C 48.9(7)
C63C P1C C25C C26C -50.4(17)
Re1C P1C C25C C26C -179.5(3)
C13C P1C C25C C30C 123.7(7)
C19C P1C C25C C30C -128.9(6)
C63C P1C C25C C30C 131.8(17)
Re1C P1C C25C C30C 2.8(5)
C30C C25C C26C C27C 0.0
P1C C25C C26C C27C -177.8(5)
C25C C26C C27C C28C 0.0
C26C C27C C28C C29C 0.0
C26C C27C C28C P2C -178.8(5)
C37C P2C C28C C29C 53.0(6)
C31C P2C C28C C29C 155.9(5)
Re1D P2C C28C C29C -74.3(5)
C37C P2C C28C C27C -128.2(5)
C31C P2C C28C C27C -25.3(5)
Re1D P2C C28C C27C 104.5(4)
C27C C28C C29C C30C 0.0
P2C C28C C29C C30C 178.8(6)
C28C C29C C30C C25C 0.0
C26C C25C C30C C29C 0.0
P1C C25C C30C C29C 177.7(6)
C37C P2C C31C C32C -133.5(5)
C28C P2C C31C C32C 115.7(5)
Re1D P2C C31C C32C -9.9(6)
C37C P2C C31C C36C 46.3(5)
C28C P2C C31C C36C -64.6(5)
Re1D P2C C31C C36C 169.8(3)
C36C C31C C32C C33C 0.0
P2C C31C C32C C33C 179.7(6)
C31C C32C C33C C34C 0.0
C32C C33C C34C C35C 0.0
C33C C34C C35C C36C 0.0
C34C C35C C36C C31C 0.0
C32C C31C C36C C35C 0.0
P2C C31C C36C C35C -179.7(6)
C31C P2C C37C C38C 53.6(5)
C28C P2C C37C C38C 157.6(5)
Re1D P2C C37C C38C -74.8(5)
C31C P2C C37C C42C -129.6(6)
C28C P2C C37C C42C -25.6(7)
Re1D P2C C37C C42C 102.1(5)
C42C C37C C38C C39C 0.0
P2C C37C C38C C39C 177.1(6)
C37C C38C C39C C40C 0.0
C38C C39C C40C C41C 0.0
C39C C40C C41C C42C 0.0
C40C C41C C42C C37C 0.0
C38C C37C C42C C41C 0.0
P2C C37C C42C C41C -176.7(7)
C7D N1D C3D C4D 0.0
Re1D N1D C3D C4D -170.6(6)
N1D C3D C4D C5D 0.0
C3D C4D C5D C6D 0.0
C4D C5D C6D C7D 0.0
C5D C6D C7D N1D 0.0
C5D C6D C7D C8D -174.3(8)
C3D N1D C7D C6D 0.0
Re1D N1D C7D C6D 171.2(6)
C3D N1D C7D C8D 174.6(7)
Re1D N1D C7D C8D -14.2(7)
C12D N2D C8D C9D 0.0
Re1D N2D C8D C9D 177.5(4)
C12D N2D C8D C7D 176.0(7)
Re1D N2D C8D C7D -6.5(7)
C6D C7D C8D C9D 3.3(9)
N1D C7D C8D C9D -171.2(5)
C6D C7D C8D N2D -172.2(5)
N1D C7D C8D N2D 13.3(8)
N2D C8D C9D C10D 0.0
C7D C8D C9D C10D -175.1(8)
C8D C9D C10D C11D 0.0
C9D C10D C11D C12D 0.0
C10D C11D C12D N2D 0.0
C8D N2D C12D C11D 0.0
Re1D N2D C12D C11D -177.4(5)
C18D C13D C14D C15D 0.0
P1D C13D C14D C15D -178.9(6)
C13D C14D C15D C16D 0.0
C14D C15D C16D C17D 0.0
C15D C16D C17D C18D 0.0
C16D C17D C18D C13D 0.0
C14D C13D C18D C17D 0.0
P1D C13D C18D C17D 179.0(6)
C14D C13D P1D C25D -123.1(5)
C18D C13D P1D C25D 58.0(5)
C14D C13D P1D C19D 123.8(5)
C18D C13D P1D C19D -55.2(5)
C14D C13D P1D Re1D -1.1(6)
C18D C13D P1D Re1D 179.9(3)
C13D P1D C19D C20D -30.6(6)
C25D P1D C19D C20D -135.7(5)
Re1D P1D C19D C20D 99.9(4)
C13D P1D C19D C24D 153.5(5)
C25D P1D C19D C24D 48.4(6)
Re1D P1D C19D C24D -76.0(5)
C24D C19D C20D C21D 0.0
P1D C19D C20D C21D -176.1(6)
C19D C20D C21D C22D 0.0
C20D C21D C22D C23D 0.0
C21D C22D C23D C24D 0.0
C22D C23D C24D C19D 0.0
C20D C19D C24D C23D 0.0
P1D C19D C24D C23D 175.7(7)
C13D P1D C25D C26D 40.6(5)
C19D P1D C25D C26D 150.1(5)
Re1D P1D C25D C26D -86.5(4)
C13D P1D C25D C30D -138.0(5)
C19D P1D C25D C30D -28.5(6)
Re1D P1D C25D C30D 94.9(5)
C30D C25D C26D C27D 0.0
P1D C25D C26D C27D -178.7(6)
C25D C26D C27D C28D 0.0
C26D C27D C28D C29D 0.0
C26D C27D C28D P2D 173.8(6)
C37D P2D C28D C27D -61.2(7)
C31D P2D C28D C27D 51.4(7)
C87D P2D C28D C27D -48.7(11)
Re1A P2D C28D C27D 173.5(3)
C37D P2D C28D C29D 112.5(7)
C31D P2D C28D C29D -134.9(7)
C87D P2D C28D C29D 125.0(12)
Re1A P2D C28D C29D -12.8(6)
C27D C28D C29D C30D 0.0
P2D C28D C29D C30D -173.6(6)
C28D C29D C30D C25D 0.0
C26D C25D C30D C29D 0.0
P1D C25D C30D C29D 178.6(6)
C37D P2D C31D C32D 171.5(7)
C28D P2D C31D C32D 60.0(7)
C87D P2D C31D C32D 155.5(9)
Re1A P2D C31D C32D -67.6(7)
C37D P2D C31D C36D -18.3(9)
C28D P2D C31D C36D -129.8(7)
C87D P2D C31D C36D -34.3(10)
Re1A P2D C31D C36D 102.6(7)
C36D C31D C32D C33D 0.0
P2D C31D C32D C33D 170.8(7)
C31D C32D C33D C34D 0.0
C32D C33D C34D C35D 0.0
C33D C34D C35D C36D 0.0
C34D C35D C36D C31D 0.0
C32D C31D C36D C35D 0.0
P2D C31D C36D C35D -169.6(9)
C28D P2D C37D C38D 151.1(10)
C31D P2D C37D C38D 46.6(13)
Re1A P2D C37D C38D -76.8(12)
C28D P2D C37D C42D -35.7(9)
C31D P2D C37D C42D -140.2(8)
Re1A P2D C37D C42D 96.4(7)
C42D C37D C38D C39D 0.0
P2D C37D C38D C39D 172.9(14)
C37D C38D C39D C40D 0.0
C38D C39D C40D C41D 0.0
C39D C40D C41D C42D 0.0
C40D C41D C42D C37D 0.0
C38D C37D C42D C41D 0.0
P2D C37D C42D C41D -173.7(12)
C28D P2D C87D C88D 89(2)
C31D P2D C87D C88D -10(2)
Re1A P2D C87D C88D -137.7(17)
C28D P2D C87D C92D -93.8(11)
C31D P2D C87D C92D 168.0(11)
Re1A P2D C87D C92D 39.9(15)
C92D C87D C88D C89D 0.0
P2D C87D C88D C89D 177(3)
C87D C88D C89D C90D 0.0
C88D C89D C90D C91D 0.0
C89D C90D C91D C92D 0.0
C90D C91D C92D C87D 0.0
C88D C87D C92D C91D 0.0
P2D C87D C92D C91D -178.3(17)
O1 C1 C2 C3 20(6)
C1 C2 C3 C4 0(8)
C2 C3 C4 O1 -20(7)
C3 C4 O1 C1 32(4)
C2 C1 O1 C4 -32(4)
O2 C5 C6 C7 40(3)
C5 C6 C7 C8 -45(3)
C6 C7 C8 O2 32(4)
C7 C8 O2 C5 -7(4)
C6 C5 O2 C8 -22(4)
O3 C9 C10 C11 -7(4)
C9 C10 C11 C12 -18(4)
C10 C11 C12 O3 37(4)
C10 C9 O3 C12 30(4)
C11 C12 O3 C9 -43(4)
C16 C13 C15 O4 -2(3)
C15 C13 C16 C14 28(3)
O4 C14 C16 C13 -44(3)
C16 C14 O4 C15 42(3)
C13 C15 O4 C14 -25(3)
O5 C17 C18 C19 -53(3)
C17 C18 C19 C20 54(3)
C18 C19 C20 O5 -35(4)
C19 C20 O5 C17 3(5)
C18 C17 O5 C20 31(4)
O6 C21 C22 C23 44(5)
C21 C22 C23 C24 -36(5)
C22 C23 C24 O6 14(6)
C23 C24 O6 C21 13(6)
C22 C21 O6 C24 -35(5)
